data_1562682
loop_
_publ_author_name
'Sumida, Ryuki'
'Tanaka, Yuya'
'Niki, Keita'
'Sei, Yoshihisa'
'Toyota, Shinji'
'Yoshizawa, Michito'

_publ_section_title
;
 Cyclic Monoterpenes Trapped in a Polyaromatic Capsule: Unusual
 Selectivity, Isomerization, and Volatility Suppression
;
_journal_name_full 'Chemical Science'
_journal_paper_doi 10.1039/D1SC01987B
_journal_year 2021
_chemical_formula_moiety '(C212 H184 N8 O24 Pt2), 2(N O3), (C3.33 H5.33 O0.5)'
_chemical_formula_sum 'C215.33 H189.33 N10 O30.5 Pt2'
_chemical_formula_weight 3975.29
_space_group_crystal_system triclinic
_space_group_IT_number 2
_space_group_name_Hall '-P 1'
_space_group_name_H-M_alt 'P -1'
_atom_sites_solution_hydrogens geom
_audit_creation_date 2021-03-14
_audit_creation_method
;
Olex2 1.3
(compiled 2020.11.12 svn.r5f609507 for OlexSys, GUI svn.r6272)
;
_audit_update_record
;
2021-03-14 deposited with the CCDC.	2021-05-18 downloaded from the CCDC.
;
_cell_angle_alpha 93.016(2)
_cell_angle_beta 101.669(2)
_cell_angle_gamma 106.888(2)
_cell_formula_units_Z 2
_cell_length_a 18.6373(5)
_cell_length_b 22.0540(5)
_cell_length_c 27.1149(5)
_cell_measurement_reflns_used 19850
_cell_measurement_temperature 90.0
_cell_measurement_theta_max 71.1260
_cell_measurement_theta_min 2.5350
_cell_volume 10369.9(4)
_computing_cell_refinement 'CrysAlisPro 1.171.40.42a (Rigaku OD, 2019)'
_computing_data_collection 'CrysAlisPro 1.171.40.42a (Rigaku OD, 2019)'
_computing_data_reduction 'CrysAlisPro 1.171.40.42a (Rigaku OD, 2019)'
_computing_molecular_graphics 'Olex2 1.3 (Dolomanov et al., 2009)'
_computing_publication_material 'Olex2 1.3 (Dolomanov et al., 2009)'
_computing_structure_refinement 'SHELXL 2018/3 (Sheldrick, 2015)'
_diffrn_ambient_temperature 90.0
_diffrn_detector 'CCD plate'
_diffrn_detector_area_resol_mean 10.0000
_diffrn_detector_type HyPix
_diffrn_measured_fraction_theta_full 0.900
_diffrn_measured_fraction_theta_max 0.867
_diffrn_measurement_details
;
List of Runs (angles in degrees, time in seconds):

  # Type    Start    End  Width  t~exp~   \w     \q     \k     \f   Frames
#--------------------------------------------------------------------------
  1  \w      0.00  41.00   0.50   60.00    --    0.00  91.00 119.00   82
  2  \w    -13.00  19.00   0.50   60.00    --  -55.36  91.00 119.00   64
  3  \w    -31.00  -3.00   0.50   60.00    --    0.00  91.00 119.00   56
  4  \w    -22.00  27.00   0.50   60.00    --  -55.36  15.00  90.00   98
  5  \w    -50.00 -24.00   0.50   70.00    -- -102.00  91.00 119.00   52
  6  \w   -102.00 -58.00   0.50   70.00    -- -102.00  91.00 119.00   88
  7  \w    -99.00 -34.00   0.50   60.00    --  -55.36  91.00 119.00  130
  8  \w    -55.00 -19.00   0.50   70.00    -- -102.00  50.00 -30.00   72
  9  \w   -111.00 -14.00   0.50   60.00    --  -55.36 125.00 -90.00  194
 10  \w    -41.00  26.00   0.50   60.00    --   55.36 -15.00  60.00  134
 11  \w     19.00  45.00   0.50   70.00    --  110.71 -91.00   6.00   52
 12  \w     49.00 106.00   0.50   70.00    --  110.71 -91.00   6.00  114
 13  \w     17.00 108.00   0.50   70.00    --  110.71 -77.00  90.00  182
 14  \w     13.00 173.00   0.50   70.00    --  110.71   0.00 -60.00  320
 15  \w     85.00 110.00   0.50   60.00    --   55.36  91.00 119.00   50
 16  \w    152.00 178.00   0.50   70.00    --  110.71  91.00 119.00   52
 17  \w     84.00 149.00   0.50   70.00    --  110.71  91.00 119.00  130
 18  \w     15.00 106.00   0.50   70.00    --  110.71 -91.00-150.00  182
 19  \w     20.00 107.00   0.50   70.00    --  110.71-111.00 -60.00  174
 20  \w    -36.00  68.00   0.50   60.00    --   55.36 -91.00   6.00  208
 21  \w    -35.00  36.00   0.50   60.00    --    0.00 -91.00   6.00  142
 22  \w   -106.00 -81.00   0.50   60.00    --  -55.36 -91.00   6.00   50
 23  \w   -150.00-115.00   0.50   60.00    --  -55.36 -91.00   6.00   70
 24  \w   -142.00 -74.00   0.50   60.00    --  -55.36-125.00 120.00  136
 25  \w   -174.00 -80.00   0.50   70.00    -- -102.00 -91.00   6.00  188
 26  \w   -175.00 -55.00   0.50   70.00    -- -102.00 -77.00  60.00  240
;
_diffrn_measurement_device 'four-circle diffractometer'
_diffrn_measurement_device_type 'XtaLAB Synergy R, DW system, HyPix'
_diffrn_measurement_method '\w scans'
_diffrn_orient_matrix_type 'CrysAlisPro convention (1999,Acta A55,543-557)'
_diffrn_orient_matrix_UB_11 0.0818848000
_diffrn_orient_matrix_UB_12 0.0441279000
_diffrn_orient_matrix_UB_13 0.0243132000
_diffrn_orient_matrix_UB_21 -0.0004764000
_diffrn_orient_matrix_UB_22 -0.0346686000
_diffrn_orient_matrix_UB_23 0.0478525000
_diffrn_orient_matrix_UB_31 0.0341331000
_diffrn_orient_matrix_UB_32 -0.0475027000
_diffrn_orient_matrix_UB_33 -0.0230865000
_diffrn_radiation_monochromator mirror
_diffrn_radiation_probe x-ray
_diffrn_radiation_type CuK\a
_diffrn_radiation_wavelength 1.54184
_diffrn_reflns_av_R_equivalents 0.0743
_diffrn_reflns_av_unetI/netI 0.0908
_diffrn_reflns_Laue_measured_fraction_full 0.900
_diffrn_reflns_Laue_measured_fraction_max 0.867
_diffrn_reflns_limit_h_max 22
_diffrn_reflns_limit_h_min -21
_diffrn_reflns_limit_k_max 26
_diffrn_reflns_limit_k_min -27
_diffrn_reflns_limit_l_max 31
_diffrn_reflns_limit_l_min -33
_diffrn_reflns_number 62197
_diffrn_reflns_point_group_measured_fraction_full 0.900
_diffrn_reflns_point_group_measured_fraction_max 0.867
_diffrn_reflns_theta_full 67.684
_diffrn_reflns_theta_max 71.300
_diffrn_reflns_theta_min 2.533
_diffrn_source 'Rotating-anode X-ray tube'
_diffrn_source_type 'Rigaku (Cu) X-ray Source'
_exptl_absorpt_coefficient_mu 3.033
_exptl_absorpt_correction_T_max 0.886
_exptl_absorpt_correction_T_min 0.809
_exptl_absorpt_correction_type multi-scan
_exptl_absorpt_process_details
;
CrysAlisPro 1.171.40.42a (Rigaku Oxford Diffraction, 2019)
Empirical absorption correction using spherical harmonics,
 implemented in SCALE3 ABSPACK scaling algorithm.
;
_exptl_crystal_colour colourless
_exptl_crystal_colour_primary colourless
_exptl_crystal_density_diffrn 1.215
_exptl_crystal_description block
_exptl_crystal_F_000 3903
_exptl_crystal_size_max 0.07
_exptl_crystal_size_mid 0.065
_exptl_crystal_size_min 0.04
_refine_diff_density_max 2.985
_refine_diff_density_min -1.501
_refine_diff_density_rms 0.133
_refine_ls_extinction_method none
_refine_ls_goodness_of_fit_ref 0.915
_refine_ls_hydrogen_treatment constr
_refine_ls_matrix_type full
_refine_ls_number_parameters 2400
_refine_ls_number_reflns 40243
_refine_ls_number_restraints 3418
_refine_ls_restrained_S_all 0.917
_refine_ls_R_factor_all 0.1037
_refine_ls_R_factor_gt 0.0779
_refine_ls_shift/su_max 0.002
_refine_ls_shift/su_mean 0.000
_refine_ls_structure_factor_coef Fsqd
_refine_ls_weighting_details 'w=1/[\s^2^(Fo^2^)+(0.2000P)^2^] where P=(Fo^2^+2Fc^2^)/3'
_refine_ls_weighting_scheme calc
_refine_ls_wR_factor_gt 0.2310
_refine_ls_wR_factor_ref 0.2538
_reflns_Friedel_coverage 0.000
_reflns_number_gt 23575
_reflns_number_total 40243
_reflns_threshold_expression 'I > 2\s(I)'
_cod_data_source_file d1sc01987b2.cif
_cod_data_source_block RS214camphor
_cod_database_code 1562682
_shelx_shelxl_version_number 2018/3
_chemical_oxdiff_formula C200N1632Pt2
_chemical_oxdiff_usercomment camphor
_shelx_space_group_comment
;
The symmetry employed for this shelxl refinement is uniquely defined
by the following loop, which should always be used as a source of
symmetry information in preference to the above space-group names.
They are only intended as comments.
;
_shelx_estimated_absorpt_t_max 0.888
_shelx_estimated_absorpt_t_min 0.816
_reflns_odcompleteness_completeness 90.32
_reflns_odcompleteness_iscentric 1
_reflns_odcompleteness_theta 66.97
_olex2_refinement_description
;
1. Fixed Uiso
 At 1.2 times of:
  All C(H) groups, All C(H,H) groups
 At 1.5 times of:
  All C(H,H,H) groups
2. Restrained distances
 C2G-C3G
 1.5 with sigma of 0.001
 O06J-C106
 1.5 with sigma of 0.001
 C3G-C7G
 2.452 with sigma of 0.001
 C9G-C7G
 2.452 with sigma of 0.001
 C6G-C8G
 2.413 with sigma of 0.001
 C112-O116
 2.2 with sigma of 0.001
 C106-C111
 3.5 with sigma of 0.001
 C2G-C3G \\sim C3G-C4G \\sim C3G-C1G \\sim C2G-C8G \\sim C8G-C9G \\sim C9G-C10G
\\sim C1G-C3G \\sim C3G-
 C6G \\sim C6G-C9G \\sim C5G-C6G \\sim C6G-C7G
 with sigma of 0.01
 N1C-O1C \\sim N1C-O2C \\sim N1C-O3C
 with sigma of 0.01
 O1C-O2C \\sim O2C-O3C \\sim O3C-O1C
 with sigma of 0.01
3. Uiso/Uaniso restraints and constraints
All non-hydrogen atoms have similar U: within 2A with sigma of 0.005 and sigma
for terminal atoms of 0.02 within 2A
All non-hydrogen atoms restrained to be isotropic: with sigma of 0.003 and
sigma for terminal atoms of 0.02
4. Others
 Fixed Sof: O1G(0.5) C2G(0.33333) C3G(0.33333) C9G(0.33333) H9G(0.33333)
 C6G(0.33333) C1G(0.33333) H1GA(0.33333) H1GB(0.33333) H1GC(0.33333)
 C4G(0.33333) H4GA(0.33333) H4GB(0.33333) C5G(0.33333) H5GA(0.33333)
 H5GB(0.33333) H5GC(0.33333) C10G(0.33333) H10M(0.33333) H10N(0.33333)
 C7G(0.33333) H7GA(0.33333) H7GB(0.33333) H7GC(0.33333) C8G(0.33333)
 H8GA(0.33333) H8GB(0.33333)
5.a Ternary CH refined with riding coordinates:
 C9G(H9G)
5.b Secondary CH2 refined with riding coordinates:
 C99(H99A,H99B), C030(H03A,H03B), C048(H04A,H04B), C04A(H04C,H04D), C04Q(H04P,
 H04Q), C05L(H05L,H05M), C05S(H05T,H05U), C05T(H05V,H05W), C05V(H05X,H05Y),
 C05Z(H0AA,H), C061(H06A,H06B), C062(H06C,H06D), C064(H06H,H06I), C069(H06J,
 H06K), C06C(H06P,H06Q), C06G(H06T,H06U), C06I(H06W,H06X), C06Q(H06,HC),
 C06R(H1AA,HD), C06X(H4AA,HI), C06Z(H5AA,HJ), C078(H07D,H07E), C4G(H4GA,H4GB),
 C10G(H10M,H10N), C8G(H8GA,H8GB), C110(H11D,H11E), C112(H11F,H11G)
5.c Me refined with riding coordinates:
 C5G(H5GA,H5GB,H5GC)
5.d Aromatic/amide H refined with riding coordinates:
 C97(H97), C86(H86), C82(H82), C81(H81), C80(H80), C98(H98), C01K(H01K),
 C01M(H01M), C01O(H01O), C01P(H01P), C01X(H01X), C01Y(H01Y), C01Z(H01Z),
 C021(H021), C027(H027), C02I(H02I), C02J(H02J), C02L(H02L), C02N(H02N),
 C02P(H02P), C02S(H02S), C02W(H02W), C02Z(H02Z), C031(H031), C032(H032),
 C033(H033), C035(H035), C036(H036), C038(H038), C039(H039), C03A(H03C),
 C03B(H03D), C03C(H03E), C03D(H03F), C03H(H03H), C03K(H03K), C03M(H03M),
 C03N(H03N), C03P(H03P), C03Q(H03Q), C03R(H03R), C03U(H03U), C03W(H03W),
 C03X(H03X), C03Y(H03Y), C03Z(H03Z), C040(H040), C042(H042), C043(H043),
 C044(H044), C045(H045), C046(H046), C04C(H04E), C04D(H04F), C04E(H04G),
 C04F(H04H), C04H(H04I), C04J(H04J), C04K(H04K), C04L(H04L), C04M(H04M),
 C04N(H04N), C04O(H04O), C04R(H04R), C04S(H04S), C04T(H04T), C04U(H04U),
 C04V(H04V), C04X(H04X), C04Y(H04Y), C04Z(H04Z), C050(H050), C053(H053),
 C054(H054), C055(H055), C056(H056), C058(H058), C059(H059), C05B(H05D),
 C05C(H05E), C05D(H05F), C05F(H05G), C05H(H05H), C05I(H05I), C05J(H05J),
 C05K(H05K), C05M(H05N), C05N(H05O), C05O(H05P), C05P(H05Q), C05Q(H05R),
 C05R(H05S), C05W(H05Z), C05Y(H05), C067(H067), C06B(H06O), C06D(H06R),
 C06E(H06S), C06H(H06V), C06K(H06Y)
5.e Idealised Me refined as rotating group:
 C05A(H05A,H05B,H05C), C063(H06E,H06F,H06G), C06A(H06L,H06M,H06N), C06L(H06Z,
 HA,HB), C06U(H2AA,HE,HF), C06W(H3AA,HG,HH), C100(H10A,H10B,H10C), C075(H07A,
 H07B,H07C), C102(H10D,H10E,H10F), C1G(H1GA,H1GB,H1GC), C7G(H7GA,H7GB,H7GC),
 C103(H10G,H10H,H10I), C106(H10J,H10K,H10L), C111(H11A,H11B,H11C)
;
_smtbx_masks_void_probe_radius 1.2
_smtbx_masks_void_truncation_radius 1.2
_olex2_submission_special_instructions 'No special instructions were received'
_oxdiff_exptl_absorpt_empirical_details
;
Empirical correction (ABSPACK) includes:
- Absorption correction using spherical harmonics
- Frame scaling
;
_oxdiff_exptl_absorpt_empirical_full_max 1.969
_oxdiff_exptl_absorpt_empirical_full_min 0.474

loop_
_space_group_symop_operation_xyz
'x, y, z'
'-x, -y, -z'

loop_
_atom_site_label
_atom_site_type_symbol
_atom_site_fract_x
_atom_site_fract_y
_atom_site_fract_z
_atom_site_U_iso_or_equiv
_atom_site_adp_type
_atom_site_occupancy
_atom_site_site_symmetry_order
_atom_site_calc_flag
_atom_site_refinement_flags_posn
_atom_site_refinement_flags_adp
_atom_site_refinement_flags_occupancy
_atom_site_disorder_assembly
_atom_site_disorder_group
Pt1 Pt 0.53456(2) 0.42485(2) 0.73307(2) 0.04445(11) Uani 1 1 d . U . . .
Pt2 Pt 0.57115(2) 1.06719(2) 0.77461(2) 0.04771(11) Uani 1 1 d . U . . .
O003 O 0.9442(3) 0.9164(2) 1.02633(19) 0.0425(10) Uani 1 1 d . U . . .
O004 O 0.8924(3) 0.7011(2) 1.0635(2) 0.0516(11) Uani 1 1 d . U . . .
O005 O 0.1865(3) 0.7624(3) 0.9510(2) 0.0530(11) Uani 1 1 d . U . . .
O006 O 0.9652(3) 0.7326(3) 0.6088(2) 0.0572(12) Uani 1 1 d . U . . .
N77 N 0.5143(4) 0.4333(3) 0.6577(2) 0.0458(12) Uani 1 1 d . U . . .
O008 O 0.9768(3) 0.8233(2) 1.0865(2) 0.0495(11) Uani 1 1 d . U . . .
O009 O 0.1266(3) 0.5536(3) 0.8654(2) 0.0591(12) Uani 1 1 d . U . . .
N80 N 0.4208(4) 0.4028(3) 0.7272(3) 0.0467(12) Uani 1 1 d . U . . .
N78 N 0.6496(4) 0.4536(3) 0.7404(3) 0.0483(12) Uani 1 1 d . U . . .
N82 N 0.5425(4) 1.0625(3) 0.8445(3) 0.0504(12) Uani 1 1 d . U . . .
N83 N 0.4591(4) 1.0458(3) 0.7427(3) 0.0505(12) Uani 1 1 d . U . . .
N79 N 0.5518(4) 0.4215(3) 0.8090(3) 0.0496(12) Uani 1 1 d . U . . .
O00F O 0.0932(4) 0.6407(3) 0.9277(2) 0.0637(13) Uani 1 1 d . U . . .
O00G O 0.9203(3) 0.9312(3) 0.5664(2) 0.0632(12) Uani 1 1 d . U . . .
N81 N 0.6828(3) 1.0806(3) 0.8098(3) 0.0477(12) Uani 1 1 d . U . . .
O00I O 1.0322(3) 0.8553(3) 0.9659(2) 0.0581(12) Uani 1 1 d . U . . .
O00J O 0.1513(4) 0.7771(3) 0.4881(3) 0.0678(13) Uani 1 1 d . U . . .
O81 O 0.1131(4) 0.6629(3) 0.4233(3) 0.0740(14) Uani 1 1 d . U . . .
O80 O 0.1823(5) 0.5711(4) 0.4511(3) 0.0875(17) Uani 1 1 d . U . . .
O78 O 0.9952(4) 0.9416(3) 1.1461(2) 0.0677(14) Uani 1 1 d . U . . .
O75 O 0.9943(3) 0.8391(3) 0.5542(2) 0.0619(12) Uani 1 1 d . U . . .
C89 C 0.8696(4) 0.7426(3) 1.0330(3) 0.0432(12) Uani 1 1 d . U . . .
C00P C 0.8179(4) 0.8860(3) 0.9435(3) 0.0393(11) Uani 1 1 d . U . . .
O76 O 1.0896(4) 0.9487(3) 0.6320(3) 0.0763(16) Uani 1 1 d . U . . .
C00R C 0.3408(4) 0.9185(4) 0.8801(3) 0.0491(13) Uani 1 1 d . U . . .
N00S N 0.6000(4) 1.0694(3) 0.7051(2) 0.0482(12) Uani 1 1 d . U . . .
C90 C 0.8383(4) 0.8363(3) 0.9736(3) 0.0396(11) Uani 1 1 d . U . . .
C91 C 0.6801(4) 0.6389(3) 0.9734(3) 0.0428(12) Uani 1 1 d . U . . .
C00V C 0.2874(4) 0.5378(3) 0.8565(3) 0.0453(12) Uani 1 1 d . U . . .
C87 C 0.3053(4) 0.4880(4) 0.8286(3) 0.0466(12) Uani 1 1 d . U . . .
C84 C 0.7943(4) 0.5927(4) 0.7058(3) 0.0479(13) Uani 1 1 d . U . . .
C85 C 0.8844(4) 0.7010(4) 0.7139(3) 0.0486(13) Uani 1 1 d . U . . .
C99 C 1.0255(4) 0.9332(3) 1.0268(3) 0.0444(13) Uani 1 1 d . U . . .
H99A H 1.049612 0.908535 1.050705 0.053 Uiso 1 1 calc R . . . .
H99B H 1.050093 0.979077 1.039400 0.053 Uiso 1 1 calc R . . . .
C97 C 0.4958(5) 1.0060(4) 0.8520(3) 0.0523(14) Uani 1 1 d . U . . .
H97 H 0.478601 0.971321 0.825684 0.063 Uiso 1 1 calc R . . . .
C011 C 0.7853(4) 0.9825(3) 0.8867(3) 0.0444(12) Uani 1 1 d . U . . .
C88 C 0.2634(4) 0.5846(4) 0.8299(3) 0.0482(13) Uani 1 1 d . U . . .
C93 C 0.7892(4) 0.9312(3) 0.9651(3) 0.0417(12) Uani 1 1 d . U . . .
C83 C 0.4004(5) 0.5181(4) 0.5725(3) 0.0508(13) Uani 1 1 d . U . . .
O84 O 0.1503(4) 0.7489(3) 1.0504(3) 0.0806(16) Uani 1 1 d . U . . .
C86 C 0.3306(4) 0.4422(4) 0.8568(3) 0.0496(14) Uani 1 1 d . U . . .
H86 H 0.341498 0.408745 0.839247 0.060 Uiso 1 1 calc R . . . .
C017 C 0.3443(4) 0.9734(4) 0.6873(3) 0.0508(13) Uani 1 1 d . U . . .
C018 C 0.7606(5) 0.5307(4) 0.7270(3) 0.0524(13) Uani 1 1 d . U . . .
C95 C 0.4199(5) 0.9339(4) 0.9014(3) 0.0539(13) Uani 1 1 d . U . . .
C82 C 0.4734(4) 0.4712(4) 0.6405(3) 0.0484(13) Uani 1 1 d . U . . .
H82 H 0.458545 0.495542 0.664243 0.058 Uiso 1 1 calc R . . . .
C81 C 0.6842(4) 0.5099(4) 0.7252(3) 0.0496(14) Uani 1 1 d . U . . .
H81 H 0.653598 0.535957 0.712647 0.060 Uiso 1 1 calc R . . . .
C92 C 0.8263(4) 0.8865(3) 0.8921(3) 0.0439(12) Uani 1 1 d . U . . .
C01D C 0.7579(4) 0.6581(3) 0.9711(3) 0.0429(12) Uani 1 1 d . U . . .
C01E C 0.8502(4) 0.7078(3) 0.6638(3) 0.0461(12) Uani 1 1 d . U . . .
C96 C 0.2889(4) 0.8553(4) 0.8808(3) 0.0480(13) Uani 1 1 d . U . . .
C80 C 0.3691(5) 0.3523(4) 0.6975(3) 0.0514(14) Uani 1 1 d . U . . .
H80 H 0.386740 0.322862 0.680253 0.062 Uiso 1 1 calc R . . . .
C94 C 0.7723(4) 1.0361(3) 0.8579(3) 0.0442(12) Uani 1 1 d . U . . .
C01I C 0.2063(5) 0.7212(4) 0.9205(3) 0.0516(13) Uani 1 1 d . U . . .
C98 C 0.4231(4) 0.9943(4) 0.7096(3) 0.0488(14) Uani 1 1 d . U . . .
H98 H 0.453352 0.969542 0.700158 0.059 Uiso 1 1 calc R . . . .
C01K C 0.6489(4) 0.6781(4) 1.0013(3) 0.0496(14) Uani 1 1 d . U . . .
H01K H 0.681662 0.718028 1.019004 0.060 Uiso 1 1 calc R . . . .
C01L C 0.9162(4) 0.8074(3) 1.0459(3) 0.0425(12) Uani 1 1 d . U . . .
C01M C 0.7314(5) 1.0213(4) 1.0067(3) 0.0541(15) Uani 1 1 d . U . . .
H01M H 0.712013 1.051487 1.021384 0.065 Uiso 1 1 calc R . . . .
C01N C 0.8755(4) 0.7688(4) 0.6419(3) 0.0498(13) Uani 1 1 d . U . . .
C01O C 0.5492(5) 0.5623(4) 0.9475(3) 0.0516(14) Uani 1 1 d . U . . .
H01O H 0.514197 0.524054 0.928440 0.062 Uiso 1 1 calc R . . . .
C01P C 0.7433(4) 1.0250(4) 0.9602(3) 0.0519(14) Uani 1 1 d . U . . .
H01P H 0.731900 1.057857 0.941878 0.062 Uiso 1 1 calc R . . . .
C01Q C 0.9268(5) 0.7779(4) 0.6119(3) 0.0529(13) Uani 1 1 d . U . . .
C01R C 0.2608(4) 0.8009(4) 0.5806(3) 0.0499(13) Uani 1 1 d . U . . .
C01S C 0.7634(4) 0.5968(3) 0.6550(3) 0.0465(12) Uani 1 1 d . U . . .
C01T C 0.7396(5) 0.5553(4) 0.9221(3) 0.0494(13) Uani 1 1 d . U . . .
C01U C 0.9019(4) 0.8533(3) 1.0155(3) 0.0415(12) Uani 1 1 d . U . . .
C01V C 0.6072(5) 0.4771(4) 0.8915(3) 0.0511(13) Uani 1 1 d . U . . .
C01W C 0.4510(5) 0.4767(4) 0.5886(3) 0.0498(13) Uani 1 1 d . U . . .
C01X C 0.5962(4) 0.4735(4) 0.8407(3) 0.0492(14) Uani 1 1 d . U . . .
H01X H 0.621451 0.509906 0.826423 0.059 Uiso 1 1 calc R . . . .
C01Y C 0.3083(5) 0.9637(4) 0.8557(3) 0.0510(14) Uani 1 1 d . U . . .
H01Y H 0.340776 1.005643 0.855144 0.061 Uiso 1 1 calc R . . . .
C01Z C 0.7755(4) 0.9292(4) 1.0144(3) 0.0474(13) Uani 1 1 d . U . . .
H01Z H 0.786265 0.896782 1.033658 0.057 Uiso 1 1 calc R . . . .
C020 C 0.2294(4) 0.8040(4) 0.6235(3) 0.0487(13) Uani 1 1 d . U . . .
C021 C 0.9496(4) 0.7487(4) 0.7434(3) 0.0534(15) Uani 1 1 d . U . . .
H021 H 0.971065 0.786109 0.728787 0.064 Uiso 1 1 calc R . . . .
C022 C 0.8393(5) 0.9702(4) 0.6609(3) 0.0539(14) Uani 1 1 d . U . . .
C023 C 0.6603(4) 0.5380(4) 0.9226(3) 0.0480(13) Uani 1 1 d . U . . .
C024 C 0.7914(4) 0.6562(4) 0.6338(3) 0.0472(13) Uani 1 1 d . U . . .
O82 O -0.0129(4) 0.5495(4) 0.7481(3) 0.0870(18) Uani 1 1 d . U . . .
C026 C 0.2986(4) 0.4876(4) 0.7758(3) 0.0487(13) Uani 1 1 d . U . . .
C027 C 0.7922(4) 0.7739(3) 0.9636(3) 0.0421(13) Uani 1 1 d . U . . .
H027 H 0.747441 0.763213 0.936765 0.051 Uiso 1 1 calc R . . . .
C028 C 0.6296(4) 0.5781(3) 0.9475(3) 0.0467(13) Uani 1 1 d . U . . .
C029 C 0.8079(4) 0.7252(3) 0.9910(3) 0.0438(12) Uani 1 1 d . U . . .
C02A C 0.7735(4) 0.9798(3) 0.9365(3) 0.0434(12) Uani 1 1 d . U . . .
C02B C 0.2722(5) 0.5314(4) 0.5515(3) 0.0572(14) Uani 1 1 d . U . . .
C02C C 0.7886(4) 0.6166(4) 0.9453(3) 0.0470(13) Uani 1 1 d . U . . .
C02D C 0.9048(5) 0.8767(4) 0.5907(3) 0.0575(14) Uani 1 1 d . U . . .
C02E C 0.8537(4) 0.6428(4) 0.7361(3) 0.0491(13) Uani 1 1 d . U . . .
C02F C 0.3214(5) 0.4918(4) 0.5664(3) 0.0525(13) Uani 1 1 d . U . . .
C02G C 0.3170(5) 0.8555(4) 0.5729(3) 0.0542(14) Uani 1 1 d . U . . .
C02H C 0.7949(5) 1.0118(4) 0.6681(3) 0.0522(13) Uani 1 1 d . U . . .
C02I C 0.7587(5) 0.6613(4) 0.5824(3) 0.0520(14) Uani 1 1 d . U . . .
H02I H 0.773903 0.701289 0.569620 0.062 Uiso 1 1 calc R . . . .
C02J C 0.5224(5) 0.6014(4) 0.9746(3) 0.0534(15) Uani 1 1 d . U . . .
H02J H 0.469049 0.589662 0.974313 0.064 Uiso 1 1 calc R . . . .
C02K C 0.3126(4) 0.9157(4) 0.6510(3) 0.0500(13) Uani 1 1 d . U . . .
C02L C 0.7094(5) 0.5449(4) 0.6203(3) 0.0517(14) Uani 1 1 d . U . . .
H02L H 0.692037 0.504770 0.632370 0.062 Uiso 1 1 calc R . . . .
C02M C 0.2711(4) 0.7424(4) 0.8991(3) 0.0480(13) Uani 1 1 d . U . . .
C02N C 0.5722(4) 0.6589(4) 1.0030(3) 0.0517(14) Uani 1 1 d . U . . .
H02N H 0.553039 0.684318 1.023174 0.062 Uiso 1 1 calc R . . . .
C02O C 0.2573(4) 0.8612(4) 0.6596(3) 0.0491(13) Uani 1 1 d . U . . .
C02P C 0.8334(4) 1.0880(3) 0.8516(3) 0.0484(14) Uani 1 1 d . U . . .
H02P H 0.885323 1.089501 0.864228 0.058 Uiso 1 1 calc R . . . .
C02Q C 0.8097(4) 0.9354(3) 0.8636(3) 0.0442(12) Uani 1 1 d . U . . .
C02R C 0.3047(5) 0.5929(4) 0.5409(3) 0.0557(14) Uani 1 1 d . U . . .
C02S C 0.6456(5) 1.0343(4) 0.6932(3) 0.0515(14) Uani 1 1 d . U . . .
H02S H 0.660223 1.006944 0.716501 0.062 Uiso 1 1 calc R . . . .
C02T C 0.3204(5) 0.8094(4) 0.9041(3) 0.0505(13) Uani 1 1 d . U . . .
C02U C 0.4339(5) 0.5799(4) 0.5633(3) 0.0556(14) Uani 1 1 d . U . . .
C02V C 0.2390(5) 0.7407(4) 0.5472(3) 0.0531(13) Uani 1 1 d . U . . .
C02W C 0.3947(4) 0.4438(3) 0.7511(3) 0.0473(13) Uani 1 1 d . U . . .
H02W H 0.431962 0.479402 0.772246 0.057 Uiso 1 1 calc R . . . .
C02X C 0.8514(5) 0.8687(4) 0.6215(3) 0.0555(14) Uani 1 1 d . U . . .
C02Y C 0.8068(5) 0.9145(4) 0.6256(3) 0.0529(13) Uani 1 1 d . U . . .
C02Z C 0.5151(5) 0.6071(4) 0.5719(4) 0.0605(16) Uani 1 1 d . U . . .
H02Z H 0.548013 0.582837 0.584273 0.073 Uiso 1 1 calc R . . . .
C030 C 1.0406(4) 0.9211(4) 0.9769(3) 0.0500(14) Uani 1 1 d . U . . .
H03A H 1.004107 0.933685 0.950683 0.060 Uiso 1 1 calc R . . . .
H03B H 1.093486 0.947033 0.976331 0.060 Uiso 1 1 calc R . . . .
C031 C 0.7476(4) 0.9719(4) 1.0349(3) 0.0527(14) Uani 1 1 d . U . . .
H031 H 0.738663 0.969280 1.068138 0.063 Uiso 1 1 calc R . . . .
C032 C 0.2102(4) 0.8415(4) 0.8562(3) 0.0501(14) Uani 1 1 d . U . . .
H032 H 0.175827 0.799960 0.855460 0.060 Uiso 1 1 calc R . . . .
C033 C 0.3217(4) 0.4936(4) 0.9342(3) 0.0514(14) Uani 1 1 d . U . . .
H033 H 0.327711 0.495249 0.969930 0.062 Uiso 1 1 calc R . . . .
C034 C 0.2416(4) 0.6336(4) 0.8588(3) 0.0469(12) Uani 1 1 d . U . . .
C035 C 0.1708(5) 0.7511(4) 0.6332(3) 0.0524(14) Uani 1 1 d . U . . .
H035 H 0.152844 0.713387 0.609800 0.063 Uiso 1 1 calc R . . . .
C036 C 0.8059(5) 0.4934(4) 0.7466(3) 0.0575(15) Uani 1 1 d . U . . .
H036 H 0.859571 0.506712 0.747884 0.069 Uiso 1 1 calc R . . . .
C037 C 0.4732(5) 0.9977(4) 0.8960(3) 0.0563(14) Uani 1 1 d . U . . .
C038 C 0.4760(5) 0.4426(4) 0.5553(3) 0.0524(14) Uani 1 1 d . U . . .
H038 H 0.463675 0.446074 0.520028 0.063 Uiso 1 1 calc R . . . .
C039 C 0.7724(5) 0.4374(4) 0.7640(4) 0.0590(15) Uani 1 1 d . U . . .
H039 H 0.802965 0.412552 0.778949 0.071 Uiso 1 1 calc R . . . .
C03A C 0.8516(4) 0.8406(4) 0.8684(3) 0.0504(14) Uani 1 1 d . U . . .
H03C H 0.865072 0.808914 0.887386 0.060 Uiso 1 1 calc R . . . .
C03B C 0.7397(4) 1.1311(4) 0.8033(3) 0.0514(14) Uani 1 1 d . U . . .
H03D H 0.728123 1.162540 0.783199 0.062 Uiso 1 1 calc R . . . .
C03C C 0.2893(5) 0.3414(4) 0.6911(3) 0.0563(15) Uani 1 1 d . U . . .
H03E H 0.253177 0.305250 0.669924 0.068 Uiso 1 1 calc R . . . .
C03D C 0.2326(5) 0.9480(4) 0.8336(3) 0.0519(14) Uani 1 1 d . U . . .
H03F H 0.212496 0.978801 0.817747 0.062 Uiso 1 1 calc R . . . .
C03E C 0.9438(5) 0.8322(4) 0.5866(3) 0.0566(14) Uani 1 1 d . U . . .
C03F C 0.3413(5) 0.9130(4) 0.6058(3) 0.0533(13) Uani 1 1 d . U . . .
C03G C 0.6865(5) 0.9422(4) 0.6020(3) 0.0535(13) Uani 1 1 d . U . . .
C03H C 0.5382(5) 0.3996(4) 0.6246(3) 0.0504(14) Uani 1 1 d . U . . .
H03H H 0.568499 0.373384 0.637157 0.060 Uiso 1 1 calc R . . . .
C03I C 0.2635(5) 0.5871(4) 0.7789(3) 0.0537(13) Uani 1 1 d . U . . .
C03J C 0.3851(5) 0.6175(4) 0.5461(3) 0.0570(14) Uani 1 1 d . U . . .
C03K C 0.8169(4) 0.9342(4) 0.8124(3) 0.0516(14) Uani 1 1 d . U . . .
H03K H 0.807015 0.966822 0.793110 0.062 Uiso 1 1 calc R . . . .
O85 O 0.8196(5) 0.9803(4) 0.4973(3) 0.0895(18) Uani 1 1 d . U . . .
C03M C 0.8316(5) 1.0690(4) 0.7021(4) 0.0616(16) Uani 1 1 d . U . . .
H03M H 0.803948 1.098276 0.706101 0.074 Uiso 1 1 calc R . . . .
C03N C 0.8874(5) 0.6403(4) 0.7879(3) 0.0545(15) Uani 1 1 d . U . . .
H03N H 0.865649 0.604468 0.803983 0.065 Uiso 1 1 calc R . . . .
C03O C 0.3193(4) 0.4388(4) 0.7475(3) 0.0495(13) Uani 1 1 d . U . . .
C03P C 0.2958(4) 0.5383(4) 0.9089(3) 0.0485(14) Uani 1 1 d . U . . .
H03P H 0.283499 0.570228 0.927357 0.058 Uiso 1 1 calc R . . . .
C03Q C 0.7736(5) 0.5136(4) 0.9002(3) 0.0581(15) Uani 1 1 d . U . . .
H03Q H 0.742678 0.471354 0.886409 0.070 Uiso 1 1 calc R . . . .
C03R C 0.2722(5) 0.6938(4) 0.5594(3) 0.0545(15) Uani 1 1 d . U . . .
H03R H 0.306881 0.699508 0.591481 0.065 Uiso 1 1 calc R . . . .
C03S C 0.6695(5) 1.0371(4) 0.6508(3) 0.0535(13) Uani 1 1 d . U . . .
C03T C 0.2573(5) 0.6378(4) 0.5267(4) 0.0589(14) Uani 1 1 d . U . . .
C03U C 0.8675(5) 0.6365(4) 0.9424(3) 0.0517(14) Uani 1 1 d . U . . .
H03U H 0.899777 0.678099 0.956725 0.062 Uiso 1 1 calc R . . . .
C03V C 0.1583(5) 0.6586(4) 0.9084(3) 0.0552(13) Uani 1 1 d . U . . .
C03W C 0.2651(5) 0.3855(4) 0.7170(3) 0.0552(15) Uani 1 1 d . U . . .
H03W H 0.211699 0.379203 0.713946 0.066 Uiso 1 1 calc R . . . .
C03X C 0.2869(4) 0.6961(4) 0.8699(3) 0.0474(13) Uani 1 1 d . U . . .
H03X H 0.331911 0.708613 0.856828 0.057 Uiso 1 1 calc R . . . .
C03Y C 0.8384(5) 0.8142(4) 0.6471(3) 0.0532(14) Uani 1 1 d . U . . .
H03Y H 0.803130 0.808266 0.668575 0.064 Uiso 1 1 calc R . . . .
C03Z C 0.6984(4) 1.0343(3) 0.8363(3) 0.0475(13) Uani 1 1 d . U . . .
H03Z H 0.656928 0.999191 0.840143 0.057 Uiso 1 1 calc R . . . .
C040 C 0.9163(5) 0.9855(4) 0.6906(4) 0.0618(16) Uani 1 1 d . U . . .
H040 H 0.945653 0.957279 0.687640 0.074 Uiso 1 1 calc R . . . .
C041 C 0.2793(5) 0.5354(4) 0.7501(3) 0.0553(14) Uani 1 1 d . U . . .
C042 C 0.6813(5) 0.5505(4) 0.5701(3) 0.0578(15) Uani 1 1 d . U . . .
H042 H 0.645623 0.514526 0.548434 0.069 Uiso 1 1 calc R . . . .
C043 C 0.3394(5) 0.4450(4) 0.9072(3) 0.0525(14) Uani 1 1 d . U . . .
H043 H 0.357609 0.414442 0.924903 0.063 Uiso 1 1 calc R . . . .
C044 C 0.2862(5) 0.4290(4) 0.5773(3) 0.0600(16) Uani 1 1 d . U . . .
H044 H 0.317640 0.402852 0.587471 0.072 Uiso 1 1 calc R . . . .
C045 C 0.5193(5) 0.4028(4) 0.5731(3) 0.0534(14) Uani 1 1 d . U . . .
H045 H 0.535425 0.378344 0.550207 0.064 Uiso 1 1 calc R . . . .
C046 C 0.2253(5) 0.8581(4) 0.7038(3) 0.0574(15) Uani 1 1 d . U . . .
H046 H 0.243994 0.893877 0.729062 0.069 Uiso 1 1 calc R . . . .
C047 C 0.7340(5) 0.9010(4) 0.5950(3) 0.0534(13) Uani 1 1 d . U . . .
C048 C 0.9533(5) 0.8277(4) 1.1336(3) 0.0583(15) Uani 1 1 d . U . . .
H04A H 0.996331 0.827679 1.161847 0.070 Uiso 1 1 calc R . . . .
H04B H 0.909403 0.789452 1.133644 0.070 Uiso 1 1 calc R . . . .
C049 C 0.1652(6) 0.6728(5) 0.4686(4) 0.0660(15) Uani 1 1 d . U . . .
C04A C 0.8366(5) 0.6508(5) 1.0780(4) 0.0655(17) Uani 1 1 d . U . . .
H04C H 0.819850 0.613118 1.052091 0.079 Uiso 1 1 calc R . . . .
H04D H 0.791021 0.664241 1.080238 0.079 Uiso 1 1 calc R . . . .
O83 O 0.0285(5) 0.5142(4) 0.9481(4) 0.102(2) Uani 1 1 d . U . . .
C04C C 0.9479(6) 1.0410(5) 0.7233(4) 0.0701(17) Uani 1 1 d . U . . .
H04E H 0.999412 1.051423 0.742470 0.084 Uiso 1 1 calc R . . . .
C04D C 0.7058(5) 0.6100(4) 0.5507(3) 0.0562(15) Uani 1 1 d . U . . .
H04F H 0.685854 0.614216 0.516322 0.067 Uiso 1 1 calc R . . . .
C04E C 0.6946(5) 0.4176(4) 0.7596(3) 0.0555(15) Uani 1 1 d . U . . .
H04G H 0.671268 0.377675 0.770213 0.067 Uiso 1 1 calc R . . . .
C04F C 0.5710(5) 1.1119(4) 0.8825(4) 0.0616(16) Uani 1 1 d . U . . .
H04H H 0.605253 1.151269 0.877612 0.074 Uiso 1 1 calc R . . . .
C04G C 0.4500(5) 0.8887(4) 0.9246(3) 0.0579(14) Uani 1 1 d . U . . .
C04H C 0.2437(5) 0.6353(4) 0.7510(4) 0.0610(16) Uani 1 1 d . U . . .
H04I H 0.230117 0.667527 0.768160 0.073 Uiso 1 1 calc R . . . .
C04I C 0.7190(5) 0.9955(4) 0.6396(3) 0.0536(13) Uani 1 1 d . U . . .
C04J C 0.1834(5) 0.8862(4) 0.8339(3) 0.0510(14) Uani 1 1 d . U . . .
H04J H 0.130290 0.875739 0.818089 0.061 Uiso 1 1 calc R . . . .
C04K C 0.1700(5) 0.8064(4) 0.7107(4) 0.0616(16) Uani 1 1 d . U . . .
H04K H 0.150773 0.806216 0.740591 0.074 Uiso 1 1 calc R . . . .
C04L C 0.1400(5) 0.7519(4) 0.6732(3) 0.0592(16) Uani 1 1 d . U . . .
H04L H 0.098524 0.716629 0.676875 0.071 Uiso 1 1 calc R . . . .
C04M C 0.3537(5) 0.8538(5) 0.5301(4) 0.0631(16) Uani 1 1 d . U . . .
H04M H 0.342185 0.814598 0.509293 0.076 Uiso 1 1 calc R . . . .
C04N C 0.8492(5) 0.5328(4) 0.8985(4) 0.0615(16) Uani 1 1 d . U . . .
H04N H 0.870395 0.504095 0.883580 0.074 Uiso 1 1 calc R . . . .
C04O C 0.5508(6) 1.1045(5) 0.9255(4) 0.0688(17) Uani 1 1 d . U . . .
H04O H 0.570777 1.138967 0.951939 0.083 Uiso 1 1 calc R . . . .
C04P C 0.1741(5) 0.6155(4) 0.8768(3) 0.0531(13) Uani 1 1 d . U . . .
C04Q C 0.0516(5) 0.5453(5) 0.8310(4) 0.0680(17) Uani 1 1 d . U . . .
H04P H 0.021488 0.566171 0.848263 0.082 Uiso 1 1 calc R . . . .
H04Q H 0.022886 0.499230 0.823388 0.082 Uiso 1 1 calc R . . . .
C04R C 0.3002(5) 1.0077(4) 0.7042(3) 0.0589(15) Uani 1 1 d . U . . .
H04R H 0.245789 0.993920 0.692138 0.071 Uiso 1 1 calc R . . . .
C04S C 0.8159(5) 1.1371(4) 0.8263(3) 0.0531(14) Uani 1 1 d . U . . .
H04S H 0.855922 1.174731 0.824773 0.064 Uiso 1 1 calc R . . . .
C04T C 0.5172(6) 0.3717(5) 0.8804(4) 0.0678(17) Uani 1 1 d . U . . .
H04T H 0.487455 0.336718 0.893950 0.081 Uiso 1 1 calc R . . . .
C04U C 0.7021(5) 0.8479(4) 0.5557(3) 0.0569(15) Uani 1 1 d . U . . .
H04U H 0.731567 0.820428 0.550639 0.068 Uiso 1 1 calc R . . . .
C04V C 0.5667(5) 0.4252(4) 0.9117(4) 0.0628(16) Uani 1 1 d . U . . .
H04V H 0.573019 0.426326 0.947426 0.075 Uiso 1 1 calc R . . . .
O04W O 1.0187(5) 0.6259(4) 0.5836(3) 0.0926(19) Uani 1 1 d . U . . .
C04X C 0.9828(5) 0.7433(4) 0.7919(3) 0.0584(15) Uani 1 1 d . U . . .
H04X H 1.027339 0.775857 0.810409 0.070 Uiso 1 1 calc R . . . .
C04Y C 0.9494(5) 0.6875(4) 0.8147(4) 0.0598(16) Uani 1 1 d . U . . .
H04Y H 0.971082 0.683743 0.848781 0.072 Uiso 1 1 calc R . . . .
C04Z C 0.8378(5) 0.8869(4) 0.7908(3) 0.0556(15) Uani 1 1 d . U . . .
H04Z H 0.839493 0.885274 0.756014 0.067 Uiso 1 1 calc R . . . .
C050 C 0.5312(6) 0.9023(5) 0.9455(4) 0.0694(17) Uani 1 1 d . U . . .
H050 H 0.565256 0.943226 0.943754 0.083 Uiso 1 1 calc R . . . .
C051 C 0.2037(6) 0.6283(5) 0.4811(4) 0.0680(15) Uani 1 1 d . U . . .
O86 O 0.0676(5) 0.8454(4) 0.4220(4) 0.105(2) Uani 1 1 d . U . . .
C053 C 0.8968(5) 0.5956(4) 0.9189(3) 0.0577(15) Uani 1 1 d . U . . .
H053 H 0.948984 0.609301 0.916232 0.069 Uiso 1 1 calc R . . . .
C054 C 0.2794(5) 0.5406(4) 0.6998(4) 0.0623(16) Uani 1 1 d . U . . .
H054 H 0.291825 0.508804 0.681229 0.075 Uiso 1 1 calc R . . . .
C055 C 0.5850(6) 0.8762(4) 0.5334(4) 0.0652(17) Uani 1 1 d . U . . .
H055 H 0.535029 0.867360 0.512174 0.078 Uiso 1 1 calc R . . . .
C056 C 0.4146(5) 1.0806(4) 0.7583(4) 0.0595(15) Uani 1 1 d . U . . .
H056 H 0.438290 1.117321 0.782534 0.071 Uiso 1 1 calc R . . . .
C057 C 0.1856(5) 0.7304(4) 0.5011(4) 0.0616(14) Uani 1 1 d . U . . .
C058 C 0.9046(6) 1.0824(5) 0.7284(4) 0.0688(17) Uani 1 1 d . U . . .
H058 H 0.927422 1.120665 0.751081 0.083 Uiso 1 1 calc R . . . .
C059 C 0.5123(5) 0.3707(4) 0.8287(3) 0.0599(16) Uani 1 1 d . U . . .
H059 H 0.480439 0.333543 0.806697 0.072 Uiso 1 1 calc R . . . .
C05A C 1.0546(6) 0.8429(5) 0.9200(4) 0.075(3) Uani 1 1 d . U . . .
H05A H 1.023397 0.856643 0.891888 0.113 Uiso 1 1 calc GR . . . .
H05B H 1.046822 0.797096 0.913233 0.113 Uiso 1 1 calc GR . . . .
H05C H 1.109149 0.866502 0.923519 0.113 Uiso 1 1 calc GR . . . .
C05B C 0.4231(5) 0.9653(5) 0.5513(4) 0.0660(17) Uani 1 1 d . U . . .
H05D H 0.457646 1.002492 0.543281 0.079 Uiso 1 1 calc R . . . .
C05C C 0.4206(6) 0.6797(4) 0.5348(4) 0.0656(17) Uani 1 1 d . U . . .
H05E H 0.388735 0.704753 0.522137 0.079 Uiso 1 1 calc R . . . .
C05D C 0.2436(6) 0.6372(5) 0.7010(4) 0.0686(17) Uani 1 1 d . U . . .
H05F H 0.230909 0.670424 0.683758 0.082 Uiso 1 1 calc R . . . .
C05E C 0.4001(5) 0.8273(4) 0.9268(3) 0.0560(14) Uani 1 1 d . U . . .
C05F C 0.3928(5) 0.9687(4) 0.5931(4) 0.0602(16) Uani 1 1 d . U . . .
H05G H 0.406194 1.008247 0.613663 0.072 Uiso 1 1 calc R . . . .
C05H C 0.4028(5) 0.9061(5) 0.5198(4) 0.0658(17) Uani 1 1 d . U . . .
H05H H 0.424638 0.904122 0.491240 0.079 Uiso 1 1 calc R . . . .
C05I C 0.5010(5) 1.0477(4) 0.9338(4) 0.0675(17) Uani 1 1 d . U . . .
H05I H 0.486455 1.043494 0.965398 0.081 Uiso 1 1 calc R . . . .
C05J C 0.6018(5) 1.1114(4) 0.6284(4) 0.0630(16) Uani 1 1 d . U . . .
H05J H 0.587291 1.139410 0.605710 0.076 Uiso 1 1 calc R . . . .
C05K C 0.6307(5) 0.8364(4) 0.5258(4) 0.0634(16) Uani 1 1 d . U . . .
H05K H 0.611086 0.801484 0.499704 0.076 Uiso 1 1 calc R . . . .
C05L C 0.9304(5) 0.8858(4) 1.1426(4) 0.0656(17) Uani 1 1 d . U . . .
H05L H 0.887756 0.886543 1.114433 0.079 Uiso 1 1 calc R . . . .
H05M H 0.912143 0.885130 1.174487 0.079 Uiso 1 1 calc R . . . .
C05M C 0.4324(6) 0.7821(5) 0.9523(4) 0.0696(17) Uani 1 1 d . U . . .
H05N H 0.399954 0.741511 0.956391 0.084 Uiso 1 1 calc R . . . .
C05N C 0.6111(5) 0.9264(4) 0.5701(3) 0.0599(16) Uani 1 1 d . U . . .
H05O H 0.578795 0.951566 0.574756 0.072 Uiso 1 1 calc R . . . .
C05O C 0.8570(5) 0.8404(4) 0.8198(3) 0.0558(15) Uani 1 1 d . U . . .
H05P H 0.873861 0.808708 0.804808 0.067 Uiso 1 1 calc R . . . .
C05P C 0.1933(6) 0.5048(5) 0.5485(4) 0.0684(17) Uani 1 1 d . U . . .
H05Q H 0.160406 0.529743 0.537910 0.082 Uiso 1 1 calc R . . . .
C05Q C 0.6467(5) 1.0762(4) 0.6154(4) 0.0589(15) Uani 1 1 d . U . . .
H05R H 0.661676 1.078179 0.583903 0.071 Uiso 1 1 calc R . . . .
C05R C 0.2626(6) 0.5891(4) 0.6750(4) 0.0679(17) Uani 1 1 d . U . . .
H05S H 0.263722 0.590289 0.640165 0.082 Uiso 1 1 calc R . . . .
C05S C 0.2410(5) 0.7879(5) 0.9990(4) 0.0665(17) Uani 1 1 d . U . . .
H05T H 0.281325 0.826764 0.994997 0.080 Uiso 1 1 calc R . . . .
H05U H 0.266053 0.756057 1.011574 0.080 Uiso 1 1 calc R . . . .
C05T C 0.1960(6) 0.8041(5) 1.0365(4) 0.0725(18) Uani 1 1 d . U . . .
H05V H 0.232438 0.830432 1.067152 0.087 Uiso 1 1 calc R . . . .
H05W H 0.163132 0.829201 1.020793 0.087 Uiso 1 1 calc R . . . .
C05V C 1.0751(5) 0.8560(4) 0.5801(4) 0.0672(17) Uani 1 1 d . U . . .
H05X H 1.102684 0.836439 0.559589 0.081 Uiso 1 1 calc R . . . .
H05Y H 1.079457 0.838902 0.613237 0.081 Uiso 1 1 calc R . . . .
C05W C 0.5778(5) 1.1075(4) 0.6718(3) 0.0554(15) Uani 1 1 d . U . . .
H05Z H 0.545411 1.131324 0.679106 0.066 Uiso 1 1 calc R . . . .
C05Y C 0.5454(6) 0.6680(5) 0.5622(4) 0.0708(18) Uani 1 1 d . U . . .
H05 H 0.599785 0.686634 0.569554 0.085 Uiso 1 1 calc R . . . .
C05Z C 1.1108(6) 0.9251(5) 0.5882(4) 0.0741(18) Uani 1 1 d . U . . .
H0AA H 1.167501 0.935770 0.594151 0.089 Uiso 1 1 calc R . . . .
H H 1.092278 0.944540 0.558046 0.089 Uiso 1 1 calc R . . . .
C061 C 0.8691(7) 0.6333(6) 1.1278(5) 0.090(2) Uani 1 1 d . U . . .
H06A H 0.837671 0.590531 1.133043 0.108 Uiso 1 1 calc R . . . .
H06B H 0.922518 0.632746 1.129654 0.108 Uiso 1 1 calc R . . . .
C062 C 0.1049(7) 0.6186(5) 0.9750(4) 0.0829(19) Uani 1 1 d . U . . .
H06C H 0.154607 0.646612 0.995891 0.099 Uiso 1 1 calc R . . . .
H06D H 0.063951 0.623401 0.991628 0.099 Uiso 1 1 calc R . . . .
C063 C 0.9711(6) 0.9971(5) 1.1453(4) 0.076(3) Uani 1 1 d . U . . .
H06E H 0.924211 0.989363 1.118643 0.114 Uiso 1 1 calc GR . . . .
H06F H 1.011875 1.033015 1.138412 0.114 Uiso 1 1 calc GR . . . .
H06G H 0.960734 1.007341 1.178220 0.114 Uiso 1 1 calc GR . . . .
C064 C 0.9071(6) 0.9229(5) 0.5114(4) 0.0749(18) Uani 1 1 d . U . . .
H06H H 0.944926 0.958488 0.500728 0.090 Uiso 1 1 calc R . . . .
H06I H 0.916425 0.882769 0.500679 0.090 Uiso 1 1 calc R . . . .
N84 N 0.7239(11) 0.7351(8) 0.4520(7) 0.131(4) Uani 1 1 d . U . . .
O066 O 0.7866(8) 0.7495(5) 0.4846(5) 0.145(4) Uani 1 1 d . U . . .
C067 C 0.2084(6) 0.4051(5) 0.5735(4) 0.0721(18) Uani 1 1 d . U . . .
H067 H 0.185714 0.362499 0.579711 0.087 Uiso 1 1 calc R . . . .
O1G O 0.5492(8) 0.5745(5) 0.7505(6) 0.081(4) Uani 0.5 1 d . U P . .
C069 C 0.0591(6) 0.5727(5) 0.7824(4) 0.0801(19) Uani 1 1 d . U . . .
H06J H 0.075066 0.619889 0.788316 0.096 Uiso 1 1 calc R . . . .
H06K H 0.098427 0.559925 0.768562 0.096 Uiso 1 1 calc R . . . .
C06A C 1.0974(7) 1.0156(6) 0.6343(5) 0.092(3) Uani 1 1 d . U . . .
H06L H 1.074856 1.025293 0.600858 0.138 Uiso 1 1 calc GR . . . .
H06M H 1.152029 1.040493 0.644290 0.138 Uiso 1 1 calc GR . . . .
H06N H 1.070465 1.026772 0.659226 0.138 Uiso 1 1 calc GR . . . .
C06B C 0.5097(6) 0.7985(5) 0.9702(4) 0.0810(19) Uani 1 1 d . U . . .
H06O H 0.530479 0.767504 0.985319 0.097 Uiso 1 1 calc R . . . .
C06C C 0.1682(7) 0.8070(5) 0.4416(5) 0.0828(19) Uani 1 1 d . U . . .
H06P H 0.223968 0.817140 0.442951 0.099 Uiso 1 1 calc R . . . .
H06Q H 0.140059 0.775843 0.411253 0.099 Uiso 1 1 calc R . . . .
C06D C 0.3358(5) 1.0619(4) 0.7387(4) 0.0609(16) Uani 1 1 d . U . . .
H06R H 0.306040 1.086519 0.748919 0.073 Uiso 1 1 calc R . . . .
C06E C 0.5602(6) 0.8577(5) 0.9676(4) 0.0794(19) Uani 1 1 d . U . . .
H06S H 0.613966 0.867069 0.981013 0.095 Uiso 1 1 calc R . . . .
O06F O 0.6658(8) 0.7135(6) 0.4651(5) 0.152(4) Uani 1 1 d . U . . .
C06G C 0.8300(7) 0.9208(6) 0.4853(5) 0.085(2) Uani 1 1 d . U . . .
H06T H 0.823576 0.912080 0.448198 0.101 Uiso 1 1 calc R . . . .
H06U H 0.791267 0.886259 0.496216 0.101 Uiso 1 1 calc R . . . .
C06H C 0.4974(6) 0.7048(5) 0.5411(4) 0.0738(18) Uani 1 1 d . U . . .
H06V H 0.519124 0.745934 0.531771 0.089 Uiso 1 1 calc R . . . .
C06I C 0.9547(6) 0.7009(5) 0.5585(4) 0.0730(18) Uani 1 1 d . U . . .
H06W H 0.997771 0.722687 0.543203 0.088 Uiso 1 1 calc R . . . .
H06X H 0.906102 0.702574 0.536592 0.088 Uiso 1 1 calc R . . . .
O06J O -0.0207(7) 0.5747(6) 0.3655(4) 0.140(3) Uani 1 1 d D U . . .
C06K C 0.1620(6) 0.4465(5) 0.5598(4) 0.0747(18) Uani 1 1 d . U . . .
H06Y H 0.108410 0.431954 0.558911 0.090 Uiso 1 1 calc R . . . .
C06L C -0.0105(8) 0.5805(7) 0.7012(5) 0.105(4) Uani 1 1 d . U . . .
H06Z H -0.060753 0.563705 0.677327 0.157 Uiso 1 1 calc GR . . . .
HA H 0.029172 0.571703 0.685778 0.157 Uiso 1 1 calc GR . . . .
HB H 0.001532 0.626693 0.709399 0.157 Uiso 1 1 calc GR . . . .
O06M O 0.7331(8) 0.7487(6) 0.4085(5) 0.157(4) Uani 1 1 d . U . . .
C06Q C 0.9522(7) 0.6327(5) 0.5624(5) 0.085(2) Uani 1 1 d . U . . .
H06 H 0.914192 0.613446 0.582458 0.102 Uiso 1 1 calc R . . . .
HC H 0.934048 0.608865 0.527989 0.102 Uiso 1 1 calc R . . . .
C06R C 0.1462(7) 0.8653(6) 0.4366(5) 0.093(2) Uani 1 1 d . U . . .
H1AA H 0.163877 0.893174 0.469306 0.111 Uiso 1 1 calc R . . . .
HD H 0.168955 0.889309 0.410724 0.111 Uiso 1 1 calc R . . . .
O79 O 0.8677(6) 0.6812(5) 1.1653(4) 0.126(2) Uani 1 1 d . U . . .
C06U C 0.0375(8) 0.8990(6) 0.4141(6) 0.107(4) Uani 1 1 d . U . . .
H2AA H 0.026899 0.903890 0.377858 0.160 Uiso 1 1 calc GR . . . .
HE H 0.075537 0.938150 0.432971 0.160 Uiso 1 1 calc GR . . . .
HF H -0.010231 0.891141 0.426103 0.160 Uiso 1 1 calc GR . . . .
C06W C 0.7431(7) 0.9802(6) 0.4703(5) 0.097(3) Uani 1 1 d . U . . .
H3AA H 0.738607 0.973467 0.433652 0.145 Uiso 1 1 calc GR . . . .
HG H 0.735720 1.021323 0.479142 0.145 Uiso 1 1 calc GR . . . .
HH H 0.703690 0.945846 0.480079 0.145 Uiso 1 1 calc GR . . . .
C06X C 0.1058(8) 0.5567(6) 0.9755(5) 0.097(2) Uani 1 1 d . U . . .
H4AA H 0.117528 0.546878 1.010930 0.116 Uiso 1 1 calc R . . . .
HI H 0.145795 0.550075 0.958687 0.116 Uiso 1 1 calc R . . . .
O1C O 0.3841(9) 0.7275(8) 1.0706(7) 0.212(6) Uani 1 1 d D U . . .
C06Z C 0.0380(8) 0.6428(7) 0.4242(6) 0.107(2) Uani 1 1 d . U . . .
H5AA H 0.027571 0.673525 0.447658 0.128 Uiso 1 1 calc R . . . .
HJ H 0.026293 0.601046 0.437654 0.128 Uiso 1 1 calc R . . . .
C100 C 0.0767(9) 0.7449(8) 1.0459(7) 0.135(5) Uani 1 1 d . U . . .
H10A H 0.049051 0.732033 1.010379 0.203 Uiso 1 1 calc GR . . . .
H10B H 0.072901 0.786555 1.057288 0.203 Uiso 1 1 calc GR . . . .
H10C H 0.053764 0.713160 1.066869 0.203 Uiso 1 1 calc GR . . . .
O3C O 0.2965(9) 0.6383(8) 1.0391(7) 0.238(7) Uani 1 1 d D U . . .
C075 C 0.0281(10) 0.4501(6) 0.9385(6) 0.118(4) Uani 1 1 d . U . . .
H07A H 0.067686 0.449011 0.919798 0.176 Uiso 1 1 calc GR . . . .
H07B H -0.022496 0.424322 0.918281 0.176 Uiso 1 1 calc GR . . . .
H07C H 0.039027 0.432777 0.970743 0.176 Uiso 1 1 calc GR . . . .
C078 C -0.0135(10) 0.6364(8) 0.3737(7) 0.125(3) Uani 1 1 d . U . . .
H07D H -0.062530 0.644610 0.375053 0.150 Uiso 1 1 calc R . . . .
H07E H 0.011837 0.662146 0.349583 0.150 Uiso 1 1 calc R . . . .
C102 C 1.0181(9) 0.5577(7) 0.5726(6) 0.127(5) Uani 1 1 d . U . . .
H10D H 1.029658 0.551716 0.539272 0.190 Uiso 1 1 calc GR . . . .
H10E H 0.967239 0.528458 0.572610 0.190 Uiso 1 1 calc GR . . . .
H10F H 1.057162 0.548654 0.598697 0.190 Uiso 1 1 calc GR . . . .
C2G C 0.5482(13) 0.6293(10) 0.7606(13) 0.094(4) Uani 0.3333 1 d D U P . .
C3G C 0.6158(12) 0.6868(8) 0.7834(9) 0.094(4) Uani 0.3333 1 d D U P . .
C9G C 0.5359(14) 0.7313(10) 0.7433(8) 0.098(4) Uani 0.3333 1 d D U P . .
H9G H 0.500592 0.758155 0.738598 0.118 Uiso 0.3333 1 calc R . P . .
C6G C 0.5787(11) 0.7359(9) 0.7983(7) 0.098(4) Uani 0.3333 1 d D U P . .
C1G C 0.6690(19) 0.6612(16) 0.8214(12) 0.090(8) Uani 0.3333 1 d D U P . .
H1GA H 0.721887 0.677846 0.817079 0.135 Uiso 0.3333 1 calc GR . P . .
H1GB H 0.652160 0.614432 0.815457 0.135 Uiso 0.3333 1 calc GR . P . .
H1GC H 0.667064 0.674780 0.855931 0.135 Uiso 0.3333 1 calc GR . P . .
O2C O 0.4006(12) 0.6657(9) 1.0122(8) 0.273(8) Uani 1 1 d D U . . .
C4G C 0.662(2) 0.7085(18) 0.7439(13) 0.097(4) Uani 0.3333 1 d D U P . .
H4GA H 0.656113 0.673997 0.716933 0.116 Uiso 0.3333 1 calc R . P . .
H4GB H 0.717713 0.730708 0.758727 0.116 Uiso 0.3333 1 calc R . P . .
C5G C 0.5183(19) 0.7016(17) 0.8261(15) 0.103(8) Uani 0.3333 1 d D U P . .
H5GA H 0.487455 0.660325 0.806735 0.155 Uiso 0.3333 1 calc R . P . .
H5GB H 0.543932 0.694825 0.859755 0.155 Uiso 0.3333 1 calc R . P . .
H5GC H 0.484786 0.727688 0.829887 0.155 Uiso 0.3333 1 calc R . P . .
C10G C 0.6097(18) 0.7596(18) 0.7253(16) 0.099(4) Uani 0.3333 1 d D U P . .
H10M H 0.637143 0.803692 0.741818 0.119 Uiso 0.3333 1 calc R . P . .
H10N H 0.598817 0.759772 0.688048 0.119 Uiso 0.3333 1 calc R . P . .
C7G C 0.6409(15) 0.8002(8) 0.8108(11) 0.126(10) Uani 0.3333 1 d D U P . .
H7GA H 0.647371 0.816648 0.846186 0.189 Uiso 0.3333 1 calc GR . P . .
H7GB H 0.625914 0.830144 0.788489 0.189 Uiso 0.3333 1 calc GR . P . .
H7GC H 0.689591 0.795267 0.805641 0.189 Uiso 0.3333 1 calc GR . P . .
C8G C 0.4940(17) 0.6600(10) 0.7282(10) 0.098(4) Uani 0.3333 1 d D U P . .
H8GA H 0.487981 0.647836 0.691555 0.118 Uiso 0.3333 1 calc R . P . .
H8GB H 0.442706 0.647721 0.736392 0.118 Uiso 0.3333 1 calc R . P . .
C103 C 0.8802(15) 0.6679(12) 1.2094(9) 0.211(8) Uani 1 1 d . U . . .
H10G H 0.852418 0.622901 1.210123 0.317 Uiso 1 1 calc GR . . . .
H10H H 0.862371 0.694814 1.230950 0.317 Uiso 1 1 calc GR . . . .
H10I H 0.935508 0.675445 1.221980 0.317 Uiso 1 1 calc GR . . . .
N1C N 0.3575(11) 0.6796(10) 1.0378(9) 0.253(7) Uani 1 1 d D U . . .
C106 C -0.0591(9) 0.5677(12) 0.3104(5) 0.228(8) Uani 1 1 d D U . . .
H10J H -0.093761 0.524052 0.299933 0.342 Uiso 1 1 calc GR . . . .
H10K H -0.019933 0.576690 0.290217 0.342 Uiso 1 1 calc GR . . . .
H10L H -0.088834 0.597857 0.304904 0.342 Uiso 1 1 calc GR . . . .
O116 O 0.1564(8) 0.5737(7) 0.3418(4) 0.168(3) Uani 1 1 d D U . . .
C111 C 0.1350(10) 0.6256(11) 0.3058(9) 0.214(8) Uani 1 1 d D U . . .
H11A H 0.146699 0.618389 0.272768 0.321 Uiso 1 1 calc GR . . . .
H11B H 0.165374 0.668784 0.321870 0.321 Uiso 1 1 calc GR . . . .
H11C H 0.080036 0.620885 0.301153 0.321 Uiso 1 1 calc GR . . . .
C110 C 0.2401(11) 0.6049(9) 0.3823(7) 0.151(3) Uani 1 1 d . U . . .
H11D H 0.283197 0.594405 0.371574 0.181 Uiso 1 1 calc R . . . .
H11E H 0.253147 0.651434 0.391964 0.181 Uiso 1 1 calc R . . . .
C112 C 0.2098(9) 0.5657(8) 0.4204(5) 0.126(3) Uani 1 1 d D U . . .
H11F H 0.173339 0.526640 0.399302 0.151 Uiso 1 1 calc R . . . .
H11G H 0.254394 0.552620 0.437072 0.151 Uiso 1 1 calc R . . . .

loop_
_atom_site_aniso_label
_atom_site_aniso_U_11
_atom_site_aniso_U_22
_atom_site_aniso_U_33
_atom_site_aniso_U_23
_atom_site_aniso_U_13
_atom_site_aniso_U_12
Pt1 0.05107(19) 0.03783(16) 0.04637(19) 0.00656(13) 0.01063(14) 0.01664(13)
Pt2 0.04377(18) 0.04226(18) 0.0578(2) 0.00957(14) 0.00504(15) 0.01808(13)
O003 0.0408(17) 0.0410(17) 0.0447(19) 0.0036(16) 0.0080(15) 0.0127(15)
O004 0.0509(19) 0.0499(19) 0.054(2) 0.0151(17) 0.0084(17) 0.0168(16)
O005 0.056(2) 0.0541(19) 0.055(2) 0.0039(17) 0.0155(17) 0.0249(16)
O006 0.060(2) 0.057(2) 0.061(2) 0.0100(17) 0.0145(18) 0.0266(17)
N77 0.049(2) 0.045(2) 0.047(2) 0.0057(18) 0.0096(18) 0.0213(17)
O008 0.0469(19) 0.0528(19) 0.0460(19) 0.0087(17) 0.0068(16) 0.0132(16)
O009 0.058(2) 0.059(2) 0.063(2) 0.0081(18) 0.0153(18) 0.0202(17)
N80 0.046(2) 0.043(2) 0.052(2) 0.0048(18) 0.0111(18) 0.0157(17)
N78 0.049(2) 0.047(2) 0.051(2) 0.0092(18) 0.0103(18) 0.0187(17)
N82 0.051(2) 0.050(2) 0.052(2) 0.0049(18) 0.0149(18) 0.0166(17)
N83 0.0502(19) 0.0467(19) 0.057(2) 0.0059(17) 0.0081(17) 0.0212(16)
N79 0.052(2) 0.048(2) 0.048(2) 0.0090(18) 0.0093(18) 0.0142(17)
O00F 0.065(2) 0.066(2) 0.066(2) 0.0099(18) 0.0246(18) 0.0218(17)
O00G 0.067(2) 0.059(2) 0.069(2) 0.0174(18) 0.0173(18) 0.0239(17)
N81 0.044(2) 0.047(2) 0.051(2) 0.0063(18) 0.0062(18) 0.0156(17)
O00I 0.060(2) 0.058(2) 0.059(2) 0.0026(18) 0.0172(19) 0.0188(18)
O00J 0.071(2) 0.067(2) 0.071(2) 0.0080(19) 0.0081(19) 0.0355(18)
O81 0.077(2) 0.076(2) 0.075(2) 0.0053(19) 0.0139(19) 0.0345(19)
O80 0.097(3) 0.085(2) 0.085(3) 0.003(2) 0.021(2) 0.036(2)
O78 0.066(2) 0.070(2) 0.067(2) 0.003(2) 0.013(2) 0.0229(19)
O75 0.062(2) 0.064(2) 0.066(2) 0.0177(18) 0.0180(18) 0.0239(17)
C89 0.0432(19) 0.042(2) 0.044(2) 0.0080(18) 0.0079(17) 0.0144(17)
C00P 0.0388(19) 0.0390(19) 0.040(2) 0.0076(17) 0.0084(17) 0.0124(16)
O76 0.077(2) 0.076(2) 0.079(3) 0.014(2) 0.018(2) 0.028(2)
C00R 0.053(2) 0.049(2) 0.048(2) 0.0063(18) 0.0139(18) 0.0185(17)
N00S 0.051(2) 0.049(2) 0.049(2) 0.0109(18) 0.0126(18) 0.0200(17)
C90 0.0396(19) 0.0410(19) 0.039(2) 0.0063(17) 0.0096(17) 0.0124(16)
C91 0.044(2) 0.0406(19) 0.044(2) 0.0097(17) 0.0083(17) 0.0141(16)
C00V 0.045(2) 0.046(2) 0.047(2) 0.0086(18) 0.0112(17) 0.0160(17)
C87 0.046(2) 0.047(2) 0.049(2) 0.0098(18) 0.0124(18) 0.0157(17)
C84 0.050(2) 0.046(2) 0.049(2) 0.0068(18) 0.0126(18) 0.0171(17)
C85 0.050(2) 0.047(2) 0.049(2) 0.0046(18) 0.0123(18) 0.0157(17)
C99 0.043(2) 0.044(2) 0.046(2) 0.0034(19) 0.0115(18) 0.0113(18)
C97 0.052(2) 0.050(2) 0.056(2) 0.007(2) 0.012(2) 0.0181(19)
C011 0.042(2) 0.044(2) 0.046(2) 0.0088(18) 0.0065(17) 0.0134(17)
C88 0.049(2) 0.049(2) 0.049(2) 0.0087(18) 0.0109(18) 0.0189(17)
C93 0.0387(19) 0.043(2) 0.043(2) 0.0057(17) 0.0092(17) 0.0128(16)
C83 0.056(2) 0.051(2) 0.049(2) 0.0062(18) 0.0133(18) 0.0198(18)
O84 0.084(3) 0.078(3) 0.084(3) 0.014(2) 0.022(2) 0.027(2)
C86 0.051(2) 0.048(2) 0.052(2) 0.0113(19) 0.0110(19) 0.0167(18)
C017 0.050(2) 0.051(2) 0.054(2) 0.0072(18) 0.0086(18) 0.0224(17)
C018 0.053(2) 0.050(2) 0.054(2) 0.0076(19) 0.0100(18) 0.0169(18)
C95 0.055(2) 0.054(2) 0.054(2) 0.0064(19) 0.0118(18) 0.0198(18)
C82 0.052(2) 0.046(2) 0.049(2) 0.0034(19) 0.0102(19) 0.0193(18)
C81 0.053(2) 0.046(2) 0.051(2) 0.0074(19) 0.0102(19) 0.0179(18)
C92 0.044(2) 0.044(2) 0.044(2) 0.0090(18) 0.0087(17) 0.0146(17)
C01D 0.046(2) 0.0398(19) 0.043(2) 0.0083(17) 0.0097(17) 0.0141(17)
C01E 0.047(2) 0.046(2) 0.048(2) 0.0065(18) 0.0123(18) 0.0180(17)
C96 0.051(2) 0.048(2) 0.049(2) 0.0066(18) 0.0139(18) 0.0191(17)
C80 0.053(2) 0.047(2) 0.055(2) 0.005(2) 0.011(2) 0.0165(18)
C94 0.044(2) 0.044(2) 0.045(2) 0.0088(18) 0.0080(17) 0.0150(17)
C01I 0.054(2) 0.053(2) 0.052(2) 0.0072(18) 0.0130(18) 0.0206(17)
C98 0.051(2) 0.048(2) 0.050(2) 0.0065(19) 0.0088(19) 0.0213(18)
C01K 0.051(2) 0.047(2) 0.051(2) 0.0083(19) 0.0110(19) 0.0143(18)
C01L 0.0391(19) 0.045(2) 0.043(2) 0.0058(18) 0.0091(17) 0.0117(17)
C01M 0.054(2) 0.053(2) 0.056(2) 0.002(2) 0.012(2) 0.0204(19)
C01N 0.051(2) 0.049(2) 0.051(2) 0.0074(18) 0.0109(18) 0.0178(17)
C01O 0.051(2) 0.049(2) 0.053(2) 0.011(2) 0.0098(19) 0.0130(18)
C01P 0.050(2) 0.051(2) 0.056(2) 0.005(2) 0.0087(19) 0.0186(19)
C01Q 0.053(2) 0.053(2) 0.054(2) 0.0104(19) 0.0123(18) 0.0190(18)
C01R 0.051(2) 0.053(2) 0.051(2) 0.0050(18) 0.0096(18) 0.0247(17)
C01S 0.048(2) 0.046(2) 0.048(2) 0.0046(18) 0.0135(18) 0.0167(17)
C01T 0.052(2) 0.048(2) 0.048(2) 0.0062(18) 0.0093(18) 0.0169(17)
C01U 0.0405(19) 0.0410(19) 0.042(2) 0.0047(17) 0.0092(17) 0.0109(16)
C01V 0.055(2) 0.048(2) 0.051(2) 0.0096(18) 0.0090(18) 0.0169(17)
C01W 0.054(2) 0.048(2) 0.050(2) 0.0050(18) 0.0105(18) 0.0189(17)
C01X 0.050(2) 0.046(2) 0.051(2) 0.0095(19) 0.0099(19) 0.0152(18)
C01Y 0.056(2) 0.050(2) 0.050(2) 0.0058(19) 0.0133(19) 0.0193(19)
C01Z 0.045(2) 0.050(2) 0.048(2) 0.0059(19) 0.0102(19) 0.0161(18)
C020 0.049(2) 0.050(2) 0.050(2) 0.0069(18) 0.0096(18) 0.0215(17)
C021 0.055(2) 0.051(2) 0.055(2) 0.007(2) 0.012(2) 0.0167(19)
C022 0.055(2) 0.054(2) 0.055(2) 0.0098(19) 0.0133(19) 0.0188(18)
C023 0.051(2) 0.045(2) 0.046(2) 0.0092(18) 0.0081(18) 0.0139(17)
C024 0.049(2) 0.048(2) 0.048(2) 0.0059(18) 0.0114(18) 0.0181(17)
O82 0.083(3) 0.092(3) 0.085(3) 0.008(2) 0.020(2) 0.026(2)
C026 0.050(2) 0.050(2) 0.050(2) 0.0072(18) 0.0140(18) 0.0186(17)
C027 0.044(2) 0.042(2) 0.040(2) 0.0083(18) 0.0075(18) 0.0143(17)
C028 0.048(2) 0.044(2) 0.047(2) 0.0104(18) 0.0069(18) 0.0134(17)
C029 0.045(2) 0.041(2) 0.045(2) 0.0066(18) 0.0102(17) 0.0121(17)
C02A 0.0410(19) 0.044(2) 0.045(2) 0.0043(18) 0.0084(17) 0.0146(17)
C02B 0.060(2) 0.058(2) 0.056(2) 0.0058(19) 0.0126(19) 0.0228(18)
C02C 0.049(2) 0.046(2) 0.047(2) 0.0089(18) 0.0111(18) 0.0151(17)
C02D 0.059(2) 0.057(2) 0.059(2) 0.0127(19) 0.0150(19) 0.0194(18)
C02E 0.051(2) 0.049(2) 0.049(2) 0.0081(18) 0.0114(18) 0.0171(17)
C02F 0.056(2) 0.054(2) 0.050(2) 0.0056(18) 0.0135(18) 0.0207(18)
C02G 0.054(2) 0.058(2) 0.054(2) 0.0083(19) 0.0122(18) 0.0220(18)
C02H 0.054(2) 0.051(2) 0.054(2) 0.0073(18) 0.0153(18) 0.0178(18)
C02I 0.054(2) 0.053(2) 0.052(2) 0.007(2) 0.015(2) 0.0180(19)
C02J 0.050(2) 0.053(2) 0.057(2) 0.009(2) 0.011(2) 0.0161(19)
C02K 0.048(2) 0.052(2) 0.052(2) 0.0079(18) 0.0088(18) 0.0215(17)
C02L 0.054(2) 0.050(2) 0.051(2) 0.005(2) 0.012(2) 0.0152(19)
C02M 0.050(2) 0.049(2) 0.049(2) 0.0086(18) 0.0119(18) 0.0196(17)
C02N 0.051(2) 0.051(2) 0.055(2) 0.007(2) 0.014(2) 0.0189(19)
C02O 0.049(2) 0.052(2) 0.049(2) 0.0077(18) 0.0091(18) 0.0203(17)
C02P 0.047(2) 0.047(2) 0.049(2) 0.0097(19) 0.0074(19) 0.0123(18)
C02Q 0.044(2) 0.045(2) 0.044(2) 0.0092(18) 0.0095(17) 0.0144(17)
C02R 0.060(2) 0.057(2) 0.055(2) 0.0049(19) 0.0128(19) 0.0255(18)
C02S 0.054(2) 0.049(2) 0.054(2) 0.007(2) 0.0089(19) 0.0204(19)
C02T 0.052(2) 0.051(2) 0.052(2) 0.0074(18) 0.0125(18) 0.0197(17)
C02U 0.059(2) 0.055(2) 0.056(2) 0.0057(19) 0.0147(19) 0.0217(18)
C02V 0.056(2) 0.055(2) 0.053(2) 0.0049(19) 0.0124(18) 0.0241(18)
C02W 0.050(2) 0.043(2) 0.050(2) 0.0071(19) 0.0096(19) 0.0173(18)
C02X 0.056(2) 0.054(2) 0.057(2) 0.0099(19) 0.0122(19) 0.0179(18)
C02Y 0.055(2) 0.052(2) 0.054(2) 0.0092(19) 0.0138(18) 0.0181(18)
C02Z 0.063(2) 0.057(2) 0.065(2) 0.006(2) 0.017(2) 0.023(2)
C030 0.049(2) 0.051(2) 0.050(2) 0.0052(19) 0.0124(19) 0.0153(18)
C031 0.052(2) 0.056(2) 0.050(2) 0.005(2) 0.0134(19) 0.0160(19)
C032 0.052(2) 0.052(2) 0.050(2) 0.0074(19) 0.0129(19) 0.0185(19)
C033 0.052(2) 0.050(2) 0.050(2) 0.011(2) 0.0082(19) 0.0146(19)
C034 0.049(2) 0.049(2) 0.047(2) 0.0066(18) 0.0128(18) 0.0187(17)
C035 0.052(2) 0.053(2) 0.055(2) 0.005(2) 0.0111(19) 0.0214(19)
C036 0.056(2) 0.057(2) 0.060(2) 0.010(2) 0.010(2) 0.0194(19)
C037 0.057(2) 0.054(2) 0.058(2) 0.0082(19) 0.0104(19) 0.0187(18)
C038 0.055(2) 0.053(2) 0.051(2) 0.004(2) 0.0113(19) 0.0188(19)
C039 0.057(2) 0.057(2) 0.063(2) 0.013(2) 0.010(2) 0.0189(19)
C03A 0.052(2) 0.051(2) 0.050(2) 0.0050(19) 0.0103(19) 0.0192(19)
C03B 0.051(2) 0.050(2) 0.053(2) 0.009(2) 0.0108(19) 0.0150(18)
C03C 0.057(2) 0.053(2) 0.057(2) 0.005(2) 0.012(2) 0.0161(19)
C03D 0.056(2) 0.053(2) 0.050(2) 0.006(2) 0.014(2) 0.0213(19)
C03E 0.056(2) 0.058(2) 0.059(2) 0.0116(19) 0.0159(19) 0.0201(18)
C03F 0.052(2) 0.056(2) 0.055(2) 0.0106(19) 0.0090(18) 0.0223(18)
C03G 0.054(2) 0.053(2) 0.056(2) 0.0069(19) 0.0140(18) 0.0192(18)
C03H 0.052(2) 0.049(2) 0.053(2) 0.0054(19) 0.0125(19) 0.0204(18)
C03I 0.057(2) 0.054(2) 0.054(2) 0.0089(19) 0.0119(18) 0.0232(18)
C03J 0.063(2) 0.055(2) 0.058(2) 0.0070(19) 0.0163(19) 0.0244(18)
C03K 0.052(2) 0.052(2) 0.050(2) 0.009(2) 0.0094(19) 0.0173(19)
O85 0.088(3) 0.090(3) 0.094(3) 0.016(2) 0.018(2) 0.033(2)
C03M 0.063(2) 0.062(2) 0.062(2) 0.005(2) 0.015(2) 0.022(2)
C03N 0.057(2) 0.053(2) 0.053(2) 0.008(2) 0.011(2) 0.0172(19)
C03O 0.050(2) 0.049(2) 0.052(2) 0.0111(18) 0.0112(18) 0.0180(17)
C03P 0.047(2) 0.050(2) 0.050(2) 0.0095(19) 0.0105(19) 0.0153(18)
C03Q 0.059(2) 0.058(2) 0.058(2) 0.006(2) 0.014(2) 0.0188(19)
C03R 0.058(2) 0.057(2) 0.053(2) 0.004(2) 0.013(2) 0.0243(19)
C03S 0.055(2) 0.051(2) 0.056(2) 0.0096(19) 0.0109(19) 0.0195(18)
C03T 0.063(2) 0.060(2) 0.057(2) 0.0044(19) 0.0117(19) 0.0252(18)
C03U 0.053(2) 0.054(2) 0.049(2) 0.009(2) 0.0124(19) 0.0164(19)
C03V 0.055(2) 0.057(2) 0.057(2) 0.0068(19) 0.0155(18) 0.0205(18)
C03W 0.056(2) 0.053(2) 0.057(2) 0.008(2) 0.013(2) 0.0175(19)
C03X 0.048(2) 0.050(2) 0.048(2) 0.0089(19) 0.0140(19) 0.0183(18)
C03Y 0.054(2) 0.052(2) 0.055(2) 0.007(2) 0.013(2) 0.0169(19)
C03Z 0.047(2) 0.045(2) 0.049(2) 0.0076(19) 0.0085(19) 0.0128(18)
C040 0.062(2) 0.063(2) 0.061(2) 0.006(2) 0.013(2) 0.022(2)
C041 0.058(2) 0.056(2) 0.055(2) 0.0092(19) 0.0144(19) 0.0210(18)
C042 0.059(2) 0.057(2) 0.055(2) 0.005(2) 0.013(2) 0.0145(19)
C043 0.053(2) 0.051(2) 0.054(2) 0.013(2) 0.0113(19) 0.0156(19)
C044 0.063(2) 0.059(2) 0.059(2) 0.006(2) 0.013(2) 0.021(2)
C045 0.057(2) 0.052(2) 0.054(2) 0.004(2) 0.013(2) 0.0214(19)
C046 0.059(2) 0.058(2) 0.056(2) 0.004(2) 0.015(2) 0.0197(19)
C047 0.054(2) 0.054(2) 0.055(2) 0.0068(19) 0.0146(18) 0.0191(18)
C048 0.058(2) 0.062(2) 0.053(2) 0.009(2) 0.012(2) 0.0138(19)
C049 0.069(2) 0.066(2) 0.065(2) 0.006(2) 0.0124(19) 0.0277(19)
C04A 0.065(2) 0.066(2) 0.066(3) 0.018(2) 0.013(2) 0.019(2)
O83 0.106(3) 0.098(3) 0.103(3) 0.013(2) 0.027(2) 0.032(2)
C04C 0.069(3) 0.071(3) 0.069(3) 0.006(2) 0.011(2) 0.023(2)
C04D 0.058(2) 0.058(2) 0.053(2) 0.007(2) 0.014(2) 0.0168(19)
C04E 0.054(2) 0.055(2) 0.059(2) 0.014(2) 0.010(2) 0.0201(19)
C04F 0.061(2) 0.059(2) 0.064(2) 0.006(2) 0.013(2) 0.018(2)
C04G 0.059(2) 0.056(2) 0.060(2) 0.0065(19) 0.0116(19) 0.0207(18)
C04H 0.067(2) 0.059(2) 0.061(2) 0.010(2) 0.013(2) 0.025(2)
C04I 0.055(2) 0.052(2) 0.056(2) 0.0088(19) 0.0129(18) 0.0188(18)
C04J 0.053(2) 0.053(2) 0.050(2) 0.0081(19) 0.0132(19) 0.0193(19)
C04K 0.063(2) 0.061(2) 0.061(2) 0.005(2) 0.017(2) 0.019(2)
C04L 0.059(2) 0.059(2) 0.061(2) 0.008(2) 0.013(2) 0.020(2)
C04M 0.061(2) 0.068(2) 0.061(2) 0.010(2) 0.012(2) 0.024(2)
C04N 0.062(2) 0.063(2) 0.061(2) 0.004(2) 0.014(2) 0.022(2)
C04O 0.071(3) 0.065(2) 0.067(3) 0.005(2) 0.014(2) 0.016(2)
C04P 0.055(2) 0.053(2) 0.055(2) 0.0075(19) 0.0134(18) 0.0200(18)
C04Q 0.066(2) 0.069(3) 0.070(3) 0.007(2) 0.017(2) 0.022(2)
C04R 0.056(2) 0.058(2) 0.063(2) 0.007(2) 0.008(2) 0.0223(19)
C04S 0.051(2) 0.051(2) 0.054(2) 0.012(2) 0.009(2) 0.0131(19)
C04T 0.072(3) 0.061(2) 0.064(3) 0.012(2) 0.011(2) 0.013(2)
C04U 0.059(2) 0.056(2) 0.058(2) 0.006(2) 0.014(2) 0.0201(19)
C04V 0.069(2) 0.057(2) 0.058(2) 0.011(2) 0.010(2) 0.015(2)
O04W 0.092(3) 0.088(3) 0.100(3) 0.006(2) 0.016(2) 0.035(2)
C04X 0.060(2) 0.055(2) 0.058(2) 0.007(2) 0.012(2) 0.0156(19)
C04Y 0.062(2) 0.058(2) 0.057(2) 0.009(2) 0.010(2) 0.017(2)
C04Z 0.059(2) 0.056(2) 0.053(2) 0.007(2) 0.012(2) 0.0198(19)
C050 0.068(3) 0.067(3) 0.073(3) 0.007(2) 0.012(2) 0.024(2)
C051 0.074(2) 0.067(2) 0.067(2) 0.004(2) 0.013(2) 0.0296(19)
O86 0.106(3) 0.096(3) 0.113(3) 0.017(2) 0.012(2) 0.039(2)
C053 0.058(2) 0.060(2) 0.056(2) 0.007(2) 0.012(2) 0.0202(19)
C054 0.067(2) 0.061(2) 0.062(2) 0.009(2) 0.014(2) 0.025(2)
C055 0.064(2) 0.065(2) 0.065(3) 0.005(2) 0.012(2) 0.020(2)
C056 0.059(2) 0.058(2) 0.064(2) 0.001(2) 0.009(2) 0.0250(19)
C057 0.065(2) 0.061(2) 0.064(2) 0.0070(19) 0.0115(19) 0.0284(18)
C058 0.068(3) 0.069(3) 0.068(3) 0.004(2) 0.013(2) 0.022(2)
C059 0.065(2) 0.053(2) 0.058(2) 0.011(2) 0.013(2) 0.0126(19)
C05A 0.076(6) 0.097(7) 0.063(6) -0.003(5) 0.013(5) 0.044(5)
C05B 0.064(2) 0.070(2) 0.065(3) 0.014(2) 0.014(2) 0.021(2)
C05C 0.070(2) 0.061(2) 0.070(3) 0.010(2) 0.018(2) 0.025(2)
C05D 0.075(3) 0.066(2) 0.066(3) 0.012(2) 0.013(2) 0.026(2)
C05E 0.057(2) 0.055(2) 0.059(2) 0.0065(19) 0.0096(19) 0.0244(18)
C05F 0.058(2) 0.063(2) 0.060(2) 0.014(2) 0.012(2) 0.020(2)
C05H 0.065(2) 0.071(2) 0.064(3) 0.012(2) 0.014(2) 0.025(2)
C05I 0.069(2) 0.065(2) 0.066(3) 0.006(2) 0.015(2) 0.018(2)
C05J 0.066(2) 0.060(2) 0.065(3) 0.012(2) 0.010(2) 0.025(2)
C05K 0.064(2) 0.062(2) 0.064(3) 0.003(2) 0.013(2) 0.020(2)
C05L 0.064(2) 0.070(2) 0.061(2) 0.006(2) 0.018(2) 0.016(2)
C05M 0.070(3) 0.066(2) 0.075(3) 0.009(2) 0.010(2) 0.028(2)
C05N 0.059(2) 0.060(2) 0.062(2) 0.006(2) 0.013(2) 0.020(2)
C05O 0.059(2) 0.055(2) 0.055(2) 0.005(2) 0.013(2) 0.0198(19)
C05P 0.067(2) 0.070(2) 0.069(3) 0.009(2) 0.013(2) 0.025(2)
C05Q 0.060(2) 0.057(2) 0.062(2) 0.011(2) 0.013(2) 0.0219(19)
C05R 0.074(3) 0.066(2) 0.066(3) 0.009(2) 0.014(2) 0.026(2)
C05S 0.068(2) 0.067(2) 0.066(3) 0.005(2) 0.017(2) 0.022(2)
C05T 0.076(3) 0.071(3) 0.072(3) 0.009(2) 0.019(2) 0.025(2)
C05V 0.068(2) 0.067(2) 0.070(3) 0.014(2) 0.017(2) 0.024(2)
C05W 0.057(2) 0.054(2) 0.060(2) 0.011(2) 0.008(2) 0.0277(19)
C05Y 0.071(3) 0.066(3) 0.076(3) 0.008(2) 0.018(2) 0.023(2)
C05Z 0.074(3) 0.075(3) 0.076(3) 0.013(2) 0.017(2) 0.025(2)
C061 0.093(3) 0.089(3) 0.088(3) 0.017(2) 0.020(2) 0.026(2)
C062 0.083(3) 0.085(3) 0.081(3) 0.011(2) 0.024(2) 0.023(2)
C063 0.086(6) 0.074(6) 0.076(6) 0.013(5) 0.018(5) 0.037(5)
C064 0.077(3) 0.074(3) 0.076(3) 0.016(2) 0.017(2) 0.026(2)
N84 0.136(5) 0.126(5) 0.135(5) 0.016(3) 0.031(3) 0.047(3)
O066 0.181(9) 0.106(7) 0.147(8) 0.003(6) 0.018(8) 0.059(7)
C067 0.072(3) 0.069(3) 0.072(3) 0.008(2) 0.014(2) 0.019(2)
O1G 0.087(8) 0.041(5) 0.116(9) 0.010(6) 0.013(7) 0.027(5)
C069 0.077(3) 0.083(3) 0.080(3) 0.009(2) 0.017(2) 0.024(2)
C06A 0.087(7) 0.088(7) 0.109(8) 0.020(6) 0.018(6) 0.040(6)
C06B 0.078(3) 0.077(3) 0.086(3) 0.011(2) 0.008(2) 0.028(2)
C06C 0.085(3) 0.081(3) 0.084(3) 0.014(2) 0.014(2) 0.030(2)
C06D 0.058(2) 0.061(2) 0.067(3) 0.004(2) 0.010(2) 0.026(2)
C06E 0.076(3) 0.076(3) 0.085(3) 0.012(2) 0.011(2) 0.027(2)
O06F 0.161(8) 0.125(7) 0.208(10) 0.023(7) 0.074(8) 0.080(7)
C06G 0.085(3) 0.084(3) 0.086(3) 0.015(2) 0.020(2) 0.026(2)
C06H 0.076(3) 0.068(3) 0.079(3) 0.010(2) 0.017(2) 0.024(2)
C06I 0.076(3) 0.072(3) 0.075(3) 0.006(2) 0.018(2) 0.030(2)
O06J 0.143(4) 0.136(4) 0.140(4) 0.018(3) 0.021(3) 0.046(3)
C06K 0.071(3) 0.076(3) 0.076(3) 0.009(2) 0.014(2) 0.023(2)
C06L 0.106(8) 0.125(9) 0.105(8) 0.043(7) 0.045(7) 0.050(7)
O06M 0.206(10) 0.159(9) 0.123(8) 0.032(7) 0.051(7) 0.067(8)
C06Q 0.086(3) 0.083(3) 0.088(3) 0.005(2) 0.018(2) 0.032(2)
C06R 0.094(3) 0.090(3) 0.096(3) 0.013(2) 0.017(2) 0.032(2)
O79 0.133(3) 0.122(3) 0.113(3) 0.018(2) 0.027(2) 0.025(2)
C06U 0.122(9) 0.076(6) 0.124(9) 0.024(6) 0.001(7) 0.050(6)
C06W 0.084(7) 0.105(8) 0.111(8) 0.030(7) 0.011(6) 0.049(6)
C06X 0.099(3) 0.097(3) 0.096(3) 0.014(2) 0.023(2) 0.029(2)
O1C 0.225(11) 0.191(11) 0.220(12) 0.016(10) 0.022(10) 0.087(9)
C06Z 0.105(3) 0.110(3) 0.103(3) 0.012(2) 0.021(2) 0.031(2)
C100 0.119(9) 0.110(9) 0.188(12) 0.032(9) 0.034(9) 0.051(7)
O3C 0.211(12) 0.204(11) 0.289(13) 0.069(10) -0.001(10) 0.079(10)
C075 0.163(10) 0.089(7) 0.119(9) 0.017(7) 0.046(8) 0.056(7)
C078 0.124(3) 0.122(3) 0.127(3) 0.016(2) 0.022(2) 0.040(2)
C102 0.136(10) 0.121(9) 0.142(10) 0.008(8) 0.018(8) 0.079(8)
C2G 0.095(4) 0.093(4) 0.096(4) 0.011(2) 0.020(3) 0.031(3)
C3G 0.094(4) 0.094(4) 0.095(4) 0.011(2) 0.021(2) 0.031(2)
C9G 0.099(4) 0.097(4) 0.099(4) 0.011(2) 0.022(2) 0.031(2)
C6G 0.099(4) 0.097(4) 0.099(4) 0.011(2) 0.022(3) 0.030(3)
C1G 0.099(13) 0.082(12) 0.077(12) 0.035(11) -0.013(11) 0.029(11)
O2C 0.312(14) 0.261(13) 0.275(14) 0.053(11) 0.058(11) 0.135(11)
C4G 0.097(5) 0.097(5) 0.097(5) 0.011(2) 0.022(3) 0.029(3)
C5G 0.101(13) 0.093(13) 0.116(14) 0.001(12) 0.019(12) 0.036(11)
C10G 0.100(5) 0.098(5) 0.099(5) 0.011(2) 0.021(3) 0.030(3)
C7G 0.121(15) 0.117(15) 0.126(15) -0.001(13) 0.027(13) 0.019(12)
C8G 0.099(5) 0.097(5) 0.099(5) 0.011(2) 0.021(3) 0.031(3)
C103 0.226(13) 0.211(13) 0.143(12) -0.006(11) 0.033(11) -0.002(11)
N1C 0.254(8) 0.252(8) 0.255(8) 0.033(3) 0.056(3) 0.081(4)
C106 0.217(13) 0.230(14) 0.222(14) -0.010(12) -0.005(12) 0.089(11)
O116 0.170(4) 0.164(4) 0.168(4) 0.021(3) 0.033(3) 0.050(3)
C111 0.244(14) 0.200(13) 0.196(13) 0.069(11) 0.063(11) 0.050(11)
C110 0.153(4) 0.148(4) 0.149(4) 0.016(2) 0.032(2) 0.045(2)
C112 0.126(3) 0.124(3) 0.126(3) 0.011(2) 0.030(2) 0.036(2)

loop_
_atom_type_symbol
_atom_type_description
_atom_type_scat_dispersion_real
_atom_type_scat_dispersion_imag
_atom_type_scat_source
C C 0.0181 0.0091 'International Tables Vol C Tables 4.2.6.8 and 6.1.1.4'
H H 0.0000 0.0000 'International Tables Vol C Tables 4.2.6.8 and 6.1.1.4'
N N 0.0311 0.0180 'International Tables Vol C Tables 4.2.6.8 and 6.1.1.4'
O O 0.0492 0.0322 'International Tables Vol C Tables 4.2.6.8 and 6.1.1.4'
Pt Pt -4.5932 6.9264 'International Tables Vol C Tables 4.2.6.8 and 6.1.1.4'

loop_
_geom_angle_atom_site_label_1
_geom_angle_atom_site_label_2
_geom_angle_atom_site_label_3
_geom_angle
_geom_angle_site_symmetry_1
_geom_angle_site_symmetry_3
_geom_angle_publ_flag
N80 Pt1 N77 87.8(3) . . ?
N80 Pt1 N78 175.9(2) . . ?
N80 Pt1 N79 90.4(3) . . ?
N78 Pt1 N77 92.5(3) . . ?
N78 Pt1 N79 89.0(3) . . ?
N79 Pt1 N77 176.1(2) . . ?
N83 Pt2 N82 88.1(3) . . ?
N83 Pt2 N81 174.4(2) . . ?
N83 Pt2 N00S 92.2(3) . . ?
N81 Pt2 N82 89.3(3) . . ?
N81 Pt2 N00S 90.3(3) . . ?
N00S Pt2 N82 178.5(2) . . ?
C01U O003 C99 117.6(5) . . ?
C89 O004 C04A 120.0(6) . . ?
C01I O005 C05S 115.2(6) . . ?
C01Q O006 C06I 115.9(7) . . ?
C82 N77 Pt1 118.1(5) . . ?
C82 N77 C03H 119.7(7) . . ?
C03H N77 Pt1 122.1(5) . . ?
C01L O008 C048 112.2(6) . . ?
C04P O009 C04Q 114.9(7) . . ?
C80 N80 Pt1 123.7(5) . . ?
C80 N80 C02W 118.0(7) . . ?
C02W N80 Pt1 118.0(5) . . ?
C81 N78 Pt1 119.6(5) . . ?
C81 N78 C04E 118.0(7) . . ?
C04E N78 Pt1 122.4(5) . . ?
C97 N82 Pt2 116.3(5) . . ?
C97 N82 C04F 120.4(7) . . ?
C04F N82 Pt2 123.2(5) . . ?
C98 N83 Pt2 121.0(5) . . ?
C98 N83 C056 117.5(7) . . ?
C056 N83 Pt2 121.1(6) . . ?
C01X N79 Pt1 119.5(5) . . ?
C01X N79 C059 118.5(7) . . ?
C059 N79 Pt1 121.5(6) . . ?
C03V O00F C062 114.0(8) . . ?
C02D O00G C064 117.7(7) . . ?
C03B N81 Pt2 121.3(5) . . ?
C03Z N81 Pt2 117.5(5) . . ?
C03Z N81 C03B 121.0(7) . . ?
C030 O00I C05A 111.8(7) . . ?
C057 O00J C06C 115.4(7) . . ?
C06Z O81 C049 117.3(9) . . ?
C112 O80 C051 120.6(12) . . ?
C063 O78 C05L 110.2(7) . . ?
C03E O75 C05V 114.3(7) . . ?
O004 C89 C01L 114.9(6) . . ?
O004 C89 C029 124.8(6) . . ?
C029 C89 C01L 120.2(6) . . ?
C93 C00P C90 120.3(6) . . ?
C93 C00P C92 120.5(6) . . ?
C92 C00P C90 119.2(6) . . ?
C06A O76 C05Z 113.0(8) . . ?
C95 C00R C96 121.1(7) . . ?
C95 C00R C01Y 121.5(7) . . ?
C01Y C00R C96 117.4(7) . . ?
C02S N00S Pt2 120.0(5) . . ?
C05W N00S Pt2 120.7(5) . . ?
C05W N00S C02S 119.2(7) . . ?
C01U C90 C00P 120.6(6) . . ?
C027 C90 C00P 120.6(6) . . ?
C027 C90 C01U 118.6(6) . . ?
C01D C91 C01K 121.8(7) . . ?
C01D C91 C028 119.7(6) . . ?
C01K C91 C028 118.5(7) . . ?
C88 C00V C87 119.0(7) . . ?
C03P C00V C87 118.7(7) . . ?
C03P C00V C88 122.3(7) . . ?
C86 C87 C00V 117.5(7) . . ?
C026 C87 C00V 119.4(7) . . ?
C026 C87 C86 123.1(7) . . ?
C01S C84 C018 117.2(7) . . ?
C02E C84 C018 120.9(7) . . ?
C02E C84 C01S 121.9(7) . . ?
C01E C85 C02E 120.1(7) . . ?
C021 C85 C01E 121.9(7) . . ?
C021 C85 C02E 118.1(7) . . ?
O003 C99 H99A 108.9 . . ?
O003 C99 H99B 108.9 . . ?
O003 C99 C030 113.3(6) . . ?
H99A C99 H99B 107.7 . . ?
C030 C99 H99A 108.9 . . ?
C030 C99 H99B 108.9 . . ?
N82 C97 H97 119.4 . . ?
C037 C97 N82 121.3(8) . . ?
C037 C97 H97 119.4 . . ?
C02A C011 C94 119.7(6) . . ?
C02A C011 C02Q 120.9(6) . . ?
C02Q C011 C94 119.4(6) . . ?
C00V C88 C034 118.4(7) . . ?
C03I C88 C00V 121.1(7) . . ?
C03I C88 C034 120.5(7) . . ?
C00P C93 C02A 119.3(6) . . ?
C01Z C93 C00P 121.7(6) . . ?
C01Z C93 C02A 119.0(6) . . ?
C02F C83 C01W 118.3(7) . . ?
C02U C83 C01W 119.3(7) . . ?
C02U C83 C02F 122.4(7) . . ?
C100 O84 C05T 115.7(10) . . ?
C87 C86 H86 119.0 . . ?
C043 C86 C87 122.1(7) . . ?
C043 C86 H86 119.0 . . ?
C98 C017 C02K 119.3(7) . . ?
C04R C017 C98 116.4(8) . . ?
C04R C017 C02K 124.1(7) . . ?
C81 C018 C84 119.3(7) . . ?
C81 C018 C036 118.8(7) . . ?
C036 C018 C84 121.8(7) . . ?
C00R C95 C037 119.8(7) . . ?
C04G C95 C00R 120.2(8) . . ?
C04G C95 C037 119.8(8) . . ?
N77 C82 H82 118.6 . . ?
N77 C82 C01W 122.9(7) . . ?
C01W C82 H82 118.6 . . ?
N78 C81 C018 122.6(7) . . ?
N78 C81 H81 118.7 . . ?
C018 C81 H81 118.7 . . ?
C02Q C92 C00P 119.6(6) . . ?
C03A C92 C00P 122.3(6) . . ?
C03A C92 C02Q 118.1(7) . . ?
C91 C01D C029 119.9(6) . . ?
C91 C01D C02C 120.7(7) . . ?
C02C C01D C029 119.1(6) . . ?
C85 C01E C01N 121.2(7) . . ?
C024 C01E C85 119.8(7) . . ?
C024 C01E C01N 119.0(7) . . ?
C02T C96 C00R 118.2(7) . . ?
C032 C96 C00R 118.4(7) . . ?
C032 C96 C02T 123.3(7) . . ?
N80 C80 H80 119.0 . . ?
N80 C80 C03C 122.0(7) . . ?
C03C C80 H80 119.0 . . ?
C02P C94 C011 122.4(6) . . ?
C03Z C94 C011 119.2(6) . . ?
C03Z C94 C02P 118.4(7) . . ?
O005 C01I C02M 121.3(7) . . ?
O005 C01I C03V 118.4(7) . . ?
C03V C01I C02M 120.1(7) . . ?
N83 C98 C017 125.4(7) . . ?
N83 C98 H98 117.3 . . ?
C017 C98 H98 117.3 . . ?
C91 C01K H01K 119.4 . . ?
C02N C01K C91 121.2(7) . . ?
C02N C01K H01K 119.4 . . ?
O008 C01L C89 119.3(6) . . ?
O008 C01L C01U 120.5(6) . . ?
C01U C01L C89 120.1(7) . . ?
C01P C01M H01M 119.9 . . ?
C01P C01M C031 120.3(7) . . ?
C031 C01M H01M 119.9 . . ?
C01Q C01N C01E 121.6(7) . . ?
C01Q C01N C03Y 118.9(7) . . ?
C03Y C01N C01E 118.9(7) . . ?
C028 C01O H01O 119.5 . . ?
C02J C01O H01O 119.5 . . ?
C02J C01O C028 120.9(8) . . ?
C01M C01P H01P 119.2 . . ?
C01M C01P C02A 121.6(7) . . ?
C02A C01P H01P 119.2 . . ?
O006 C01Q C03E 120.6(7) . . ?
C01N C01Q O006 117.8(7) . . ?
C01N C01Q C03E 121.5(7) . . ?
C020 C01R C02V 120.5(7) . . ?
C02G C01R C020 118.0(7) . . ?
C02G C01R C02V 121.3(7) . . ?
C84 C01S C024 119.0(7) . . ?
C84 C01S C02L 124.7(7) . . ?
C02L C01S C024 116.2(7) . . ?
C023 C01T C02C 119.0(7) . . ?
C023 C01T C03Q 123.2(7) . . ?
C02C C01T C03Q 117.7(7) . . ?
O003 C01U C90 117.3(6) . . ?
O003 C01U C01L 122.6(7) . . ?
C01L C01U C90 120.0(6) . . ?
C01X C01V C023 118.3(7) . . ?
C01X C01V C04V 117.6(8) . . ?
C04V C01V C023 124.1(8) . . ?
C82 C01W C83 119.0(7) . . ?
C038 C01W C83 124.1(7) . . ?
C038 C01W C82 117.0(7) . . ?
N79 C01X C01V 123.8(7) . . ?
N79 C01X H01X 118.1 . . ?
C01V C01X H01X 118.1 . . ?
C00R C01Y H01Y 119.3 . . ?
C03D C01Y C00R 121.4(7) . . ?
C03D C01Y H01Y 119.3 . . ?
C93 C01Z H01Z 119.1 . . ?
C031 C01Z C93 121.8(7) . . ?
C031 C01Z H01Z 119.1 . . ?
C01R C020 C02O 120.6(7) . . ?
C01R C020 C035 121.3(7) . . ?
C035 C020 C02O 118.2(7) . . ?
C85 C021 H021 118.7 . . ?
C04X C021 C85 122.7(8) . . ?
C04X C021 H021 118.7 . . ?
C02Y C022 C02H 120.3(8) . . ?
C02Y C022 C040 120.9(7) . . ?
C040 C022 C02H 118.9(8) . . ?
C01T C023 C01V 118.2(7) . . ?
C028 C023 C01T 122.0(7) . . ?
C028 C023 C01V 119.5(7) . . ?
C01E C024 C01S 120.1(7) . . ?
C01E C024 C02I 120.5(7) . . ?
C02I C024 C01S 119.3(7) . . ?
C069 O82 C06L 110.0(9) . . ?
C87 C026 C03O 119.8(7) . . ?
C041 C026 C87 121.7(7) . . ?
C041 C026 C03O 118.3(7) . . ?
C90 C027 H027 118.4 . . ?
C90 C027 C029 123.3(7) . . ?
C029 C027 H027 118.4 . . ?
C01O C028 C91 118.1(7) . . ?
C023 C028 C91 118.9(7) . . ?
C023 C028 C01O 123.0(7) . . ?
C89 C029 C01D 125.5(6) . . ?
C89 C029 C027 117.6(7) . . ?
C027 C029 C01D 116.8(7) . . ?
C011 C02A C93 120.3(6) . . ?
C011 C02A C01P 122.4(7) . . ?
C93 C02A C01P 117.3(7) . . ?
C02R C02B C02F 119.4(8) . . ?
C02R C02B C05P 123.1(8) . . ?
C05P C02B C02F 117.5(8) . . ?
C01T C02C C01D 119.4(7) . . ?
C01T C02C C03U 119.9(7) . . ?
C03U C02C C01D 120.7(7) . . ?
O00G C02D C02X 118.6(7) . . ?
O00G C02D C03E 120.9(7) . . ?
C03E C02D C02X 120.5(8) . . ?
C84 C02E C85 118.7(7) . . ?
C84 C02E C03N 123.7(7) . . ?
C03N C02E C85 117.5(7) . . ?
C83 C02F C02B 118.8(7) . . ?
C83 C02F C044 123.2(8) . . ?
C044 C02F C02B 117.9(8) . . ?
C01R C02G C03F 122.4(7) . . ?
C01R C02G C04M 120.0(8) . . ?
C03F C02G C04M 117.6(8) . . ?
C03M C02H C022 118.0(8) . . ?
C04I C02H C022 118.2(8) . . ?
C04I C02H C03M 123.6(7) . . ?
C024 C02I H02I 119.0 . . ?
C04D C02I C024 121.9(8) . . ?
C04D C02I H02I 119.0 . . ?
C01O C02J H02J 119.3 . . ?
C01O C02J C02N 121.4(8) . . ?
C02N C02J H02J 119.3 . . ?
C02O C02K C017 122.5(7) . . ?
C02O C02K C03F 118.2(7) . . ?
C03F C02K C017 119.3(7) . . ?
C01S C02L H02L 118.5 . . ?
C042 C02L C01S 123.0(7) . . ?
C042 C02L H02L 118.5 . . ?
C01I C02M C02T 124.9(7) . . ?
C03X C02M C01I 116.3(7) . . ?
C03X C02M C02T 118.8(7) . . ?
C01K C02N C02J 119.6(7) . . ?
C01K C02N H02N 120.2 . . ?
C02J C02N H02N 120.2 . . ?
C02K C02O C020 120.7(7) . . ?
C02K C02O C046 123.0(8) . . ?
C046 C02O C020 116.2(7) . . ?
C94 C02P H02P 120.7 . . ?
C04S C02P C94 118.5(7) . . ?
C04S C02P H02P 120.7 . . ?
C011 C02Q C92 119.2(7) . . ?
C011 C02Q C03K 122.2(7) . . ?
C03K C02Q C92 118.6(7) . . ?
C02B C02R C03J 120.2(8) . . ?
C02B C02R C03T 122.4(8) . . ?
C03J C02R C03T 117.3(7) . . ?
N00S C02S H02S 118.8 . . ?
C03S C02S N00S 122.4(7) . . ?
C03S C02S H02S 118.8 . . ?
C96 C02T C02M 119.2(7) . . ?
C05E C02T C96 119.3(7) . . ?
C05E C02T C02M 121.1(7) . . ?
C83 C02U C02Z 121.8(8) . . ?
C83 C02U C03J 118.6(8) . . ?
C02Z C02U C03J 119.6(8) . . ?
C03R C02V C01R 121.4(8) . . ?
C03R C02V C057 117.9(8) . . ?
C057 C02V C01R 120.6(7) . . ?
N80 C02W H02W 117.3 . . ?
N80 C02W C03O 125.5(8) . . ?
C03O C02W H02W 117.3 . . ?
C02D C02X C02Y 121.9(7) . . ?
C02D C02X C03Y 117.7(7) . . ?
C03Y C02X C02Y 120.4(7) . . ?
C022 C02Y C02X 119.8(8) . . ?
C047 C02Y C022 121.3(7) . . ?
C047 C02Y C02X 118.9(8) . . ?
C02U C02Z H02Z 120.1 . . ?
C05Y C02Z C02U 119.7(8) . . ?
C05Y C02Z H02Z 120.1 . . ?
O00I C030 C99 110.3(6) . . ?
O00I C030 H03A 109.6 . . ?
O00I C030 H03B 109.6 . . ?
C99 C030 H03A 109.6 . . ?
C99 C030 H03B 109.6 . . ?
H03A C030 H03B 108.1 . . ?
C01M C031 H031 120.0 . . ?
C01Z C031 C01M 120.1(8) . . ?
C01Z C031 H031 120.0 . . ?
C96 C032 H032 119.4 . . ?
C04J C032 C96 121.2(7) . . ?
C04J C032 H032 119.4 . . ?
C03P C033 H033 119.9 . . ?
C03P C033 C043 120.2(8) . . ?
C043 C033 H033 119.9 . . ?
C03X C034 C88 122.4(7) . . ?
C03X C034 C04P 118.0(7) . . ?
C04P C034 C88 119.6(7) . . ?
C020 C035 H035 118.4 . . ?
C04L C035 C020 123.3(8) . . ?
C04L C035 H035 118.4 . . ?
C018 C036 H036 120.3 . . ?
C039 C036 C018 119.4(8) . . ?
C039 C036 H036 120.3 . . ?
C97 C037 C95 118.6(8) . . ?
C97 C037 C05I 118.2(8) . . ?
C05I C037 C95 123.2(8) . . ?
C01W C038 H038 119.8 . . ?
C01W C038 C045 120.4(8) . . ?
C045 C038 H038 119.8 . . ?
C036 C039 H039 120.3 . . ?
C04E C039 C036 119.4(8) . . ?
C04E C039 H039 120.3 . . ?
C92 C03A H03C 119.1 . . ?
C05O C03A C92 121.7(7) . . ?
C05O C03A H03C 119.1 . . ?
N81 C03B H03D 120.2 . . ?
N81 C03B C04S 119.5(7) . . ?
C04S C03B H03D 120.2 . . ?
C80 C03C H03E 121.1 . . ?
C03W C03C C80 117.7(8) . . ?
C03W C03C H03E 121.1 . . ?
C01Y C03D H03F 119.8 . . ?
C01Y C03D C04J 120.4(8) . . ?
C04J C03D H03F 119.8 . . ?
O75 C03E C01Q 120.3(7) . . ?
C02D C03E O75 120.2(7) . . ?
C02D C03E C01Q 119.3(7) . . ?
C02G C03F C02K 120.0(7) . . ?
C02G C03F C05F 119.5(8) . . ?
C05F C03F C02K 120.5(8) . . ?
C04I C03G C047 117.7(8) . . ?
C04I C03G C05N 124.1(7) . . ?
C05N C03G C047 118.2(8) . . ?
N77 C03H H03H 119.4 . . ?
N77 C03H C045 121.2(7) . . ?
C045 C03H H03H 119.4 . . ?
C88 C03I C041 119.6(7) . . ?
C88 C03I C04H 123.3(7) . . ?
C04H C03I C041 117.0(8) . . ?
C02R C03J C02U 120.5(8) . . ?
C02R C03J C05C 122.1(8) . . ?
C05C C03J C02U 117.5(8) . . ?
C02Q C03K H03K 119.7 . . ?
C04Z C03K C02Q 120.6(7) . . ?
C04Z C03K H03K 119.7 . . ?
C06G O85 C06W 109.7(9) . . ?
C02H C03M H03M 119.4 . . ?
C058 C03M C02H 121.2(8) . . ?
C058 C03M H03M 119.4 . . ?
C02E C03N H03N 119.0 . . ?
C04Y C03N C02E 122.0(8) . . ?
C04Y C03N H03N 119.0 . . ?
C02W C03O C026 119.8(7) . . ?
C02W C03O C03W 116.6(7) . . ?
C03W C03O C026 123.7(7) . . ?
C00V C03P H03P 119.3 . . ?
C033 C03P C00V 121.3(7) . . ?
C033 C03P H03P 119.3 . . ?
C01T C03Q H03Q 119.3 . . ?
C04N C03Q C01T 121.5(8) . . ?
C04N C03Q H03Q 119.3 . . ?
C02V C03R H03R 118.5 . . ?
C02V C03R C03T 123.0(8) . . ?
C03T C03R H03R 118.5 . . ?
C02S C03S C04I 119.5(7) . . ?
C02S C03S C05Q 119.4(7) . . ?
C05Q C03S C04I 121.0(7) . . ?
C03R C03T C02R 118.8(8) . . ?
C051 C03T C02R 122.9(8) . . ?
C051 C03T C03R 118.2(8) . . ?
C02C C03U H03U 120.0 . . ?
C053 C03U C02C 120.1(8) . . ?
C053 C03U H03U 120.0 . . ?
O00F C03V C01I 118.4(7) . . ?
C04P C03V O00F 120.5(8) . . ?
C04P C03V C01I 121.1(7) . . ?
C03C C03W H03W 119.9 . . ?
C03O C03W C03C 120.2(8) . . ?
C03O C03W H03W 119.9 . . ?
C02M C03X H03X 117.9 . . ?
C034 C03X C02M 124.3(7) . . ?
C034 C03X H03X 117.9 . . ?
C01N C03Y C02X 122.1(7) . . ?
C01N C03Y H03Y 119.0 . . ?
C02X C03Y H03Y 119.0 . . ?
N81 C03Z C94 122.2(7) . . ?
N81 C03Z H03Z 118.9 . . ?
C94 C03Z H03Z 118.9 . . ?
C022 C040 H040 120.0 . . ?
C04C C040 C022 120.0(8) . . ?
C04C C040 H040 120.0 . . ?
C026 C041 C03I 118.8(7) . . ?
C054 C041 C026 123.9(8) . . ?
C054 C041 C03I 117.2(7) . . ?
C02L C042 H042 119.9 . . ?
C02L C042 C04D 120.2(8) . . ?
C04D C042 H042 119.9 . . ?
C86 C043 C033 120.2(7) . . ?
C86 C043 H043 119.9 . . ?
C033 C043 H043 119.9 . . ?
C02F C044 H044 118.8 . . ?
C067 C044 C02F 122.4(8) . . ?
C067 C044 H044 118.8 . . ?
C038 C045 H045 120.6 . . ?
C03H C045 C038 118.9(7) . . ?
C03H C045 H045 120.6 . . ?
C02O C046 H046 118.7 . . ?
C04K C046 C02O 122.6(8) . . ?
C04K C046 H046 118.7 . . ?
C02Y C047 C03G 119.6(8) . . ?
C02Y C047 C04U 122.5(7) . . ?
C04U C047 C03G 117.9(8) . . ?
O008 C048 H04A 108.9 . . ?
O008 C048 H04B 108.9 . . ?
O008 C048 C05L 113.2(7) . . ?
H04A C048 H04B 107.7 . . ?
C05L C048 H04A 108.9 . . ?
C05L C048 H04B 108.9 . . ?
O81 C049 C051 119.7(9) . . ?
O81 C049 C057 120.7(8) . . ?
C051 C049 C057 119.3(9) . . ?
O004 C04A H04C 109.6 . . ?
O004 C04A H04D 109.6 . . ?
O004 C04A C061 110.4(8) . . ?
H04C C04A H04D 108.1 . . ?
C061 C04A H04C 109.6 . . ?
C061 C04A H04D 109.6 . . ?
C075 O83 C06X 111.8(10) . . ?
C040 C04C H04E 119.8 . . ?
C040 C04C C058 120.4(10) . . ?
C058 C04C H04E 119.8 . . ?
C02I C04D C042 119.1(8) . . ?
C02I C04D H04F 120.5 . . ?
C042 C04D H04F 120.5 . . ?
N78 C04E C039 121.8(8) . . ?
N78 C04E H04G 119.1 . . ?
C039 C04E H04G 119.1 . . ?
N82 C04F H04H 120.5 . . ?
C04O C04F N82 119.1(8) . . ?
C04O C04F H04H 120.5 . . ?
C95 C04G C050 121.7(8) . . ?
C95 C04G C05E 119.6(8) . . ?
C05E C04G C050 118.7(8) . . ?
C03I C04H H04I 118.6 . . ?
C05D C04H C03I 122.8(8) . . ?
C05D C04H H04I 118.6 . . ?
C02H C04I C03G 122.6(7) . . ?
C02H C04I C03S 117.9(7) . . ?
C03G C04I C03S 119.5(7) . . ?
C032 C04J C03D 121.2(8) . . ?
C032 C04J H04J 119.4 . . ?
C03D C04J H04J 119.4 . . ?
C046 C04K H04K 119.9 . . ?
C046 C04K C04L 120.2(8) . . ?
C04L C04K H04K 119.9 . . ?
C035 C04L C04K 119.3(8) . . ?
C035 C04L H04L 120.4 . . ?
C04K C04L H04L 120.4 . . ?
C02G C04M H04M 119.4 . . ?
C05H C04M C02G 121.2(9) . . ?
C05H C04M H04M 119.4 . . ?
C03Q C04N H04N 119.8 . . ?
C03Q C04N C053 120.4(8) . . ?
C053 C04N H04N 119.8 . . ?
C04F C04O H04O 119.0 . . ?
C04F C04O C05I 121.9(10) . . ?
C05I C04O H04O 119.0 . . ?
O009 C04P C034 119.5(7) . . ?
O009 C04P C03V 120.5(7) . . ?
C03V C04P C034 119.9(8) . . ?
O009 C04Q H04P 109.0 . . ?
O009 C04Q H04Q 109.0 . . ?
O009 C04Q C069 112.7(8) . . ?
H04P C04Q H04Q 107.8 . . ?
C069 C04Q H04P 109.0 . . ?
C069 C04Q H04Q 109.0 . . ?
C017 C04R H04R 120.2 . . ?
C06D C04R C017 119.7(8) . . ?
C06D C04R H04R 120.2 . . ?
C02P C04S C03B 120.0(7) . . ?
C02P C04S H04S 120.0 . . ?
C03B C04S H04S 120.0 . . ?
C04V C04T H04T 121.0 . . ?
C04V C04T C059 118.0(9) . . ?
C059 C04T H04T 121.0 . . ?
C047 C04U H04U 119.5 . . ?
C05K C04U C047 121.1(8) . . ?
C05K C04U H04U 119.5 . . ?
C01V C04V H04V 119.7 . . ?
C04T C04V C01V 120.5(9) . . ?
C04T C04V H04V 119.7 . . ?
C06Q O04W C102 110.7(10) . . ?
C021 C04X H04X 120.5 . . ?
C021 C04X C04Y 118.9(8) . . ?
C04Y C04X H04X 120.5 . . ?
C03N C04Y C04X 120.6(9) . . ?
C03N C04Y H04Y 119.7 . . ?
C04X C04Y H04Y 119.7 . . ?
C03K C04Z H04Z 119.8 . . ?
C03K C04Z C05O 120.3(8) . . ?
C05O C04Z H04Z 119.8 . . ?
C04G C050 H050 119.3 . . ?
C06E C050 C04G 121.3(9) . . ?
C06E C050 H050 119.3 . . ?
O80 C051 C03T 119.1(8) . . ?
O80 C051 C049 119.9(9) . . ?
C03T C051 C049 120.6(9) . . ?
C06R O86 C06U 111.5(10) . . ?
C03U C053 C04N 120.1(8) . . ?
C03U C053 H053 119.9 . . ?
C04N C053 H053 119.9 . . ?
C041 C054 H054 118.2 . . ?
C05R C054 C041 123.6(9) . . ?
C05R C054 H054 118.2 . . ?
C05K C055 H055 119.2 . . ?
C05N C055 H055 119.3 . . ?
C05N C055 C05K 121.5(9) . . ?
N83 C056 H056 119.9 . . ?
C06D C056 N83 120.3(8) . . ?
C06D C056 H056 119.9 . . ?
O00J C057 C02V 118.8(8) . . ?
O00J C057 C049 120.4(8) . . ?
C02V C057 C049 120.8(8) . . ?
C03M C058 C04C 121.4(10) . . ?
C03M C058 H058 119.3 . . ?
C04C C058 H058 119.3 . . ?
N79 C059 C04T 121.3(9) . . ?
N79 C059 H059 119.4 . . ?
C04T C059 H059 119.4 . . ?
O00I C05A H05A 109.5 . . ?
O00I C05A H05B 109.5 . . ?
O00I C05A H05C 109.5 . . ?
H05A C05A H05B 109.5 . . ?
H05A C05A H05C 109.5 . . ?
H05B C05A H05C 109.5 . . ?
C05F C05B H05D 119.9 . . ?
C05F C05B C05H 120.2(9) . . ?
C05H C05B H05D 119.9 . . ?
C03J C05C H05E 118.5 . . ?
C06H C05C C03J 122.9(9) . . ?
C06H C05C H05E 118.5 . . ?
C04H C05D H05F 120.5 . . ?
C04H C05D C05R 119.0(9) . . ?
C05R C05D H05F 120.5 . . ?
C02T C05E C05M 120.0(8) . . ?
C04G C05E C02T 121.6(8) . . ?
C04G C05E C05M 118.5(8) . . ?
C03F C05F H05G 119.8 . . ?
C05B C05F C03F 120.5(9) . . ?
C05B C05F H05G 119.8 . . ?
C04M C05H C05B 120.7(9) . . ?
C04M C05H H05H 119.6 . . ?
C05B C05H H05H 119.6 . . ?
C037 C05I C04O 119.0(9) . . ?
C037 C05I H05I 120.5 . . ?
C04O C05I H05I 120.5 . . ?
C05Q C05J H05J 118.8 . . ?
C05W C05J H05J 118.8 . . ?
C05W C05J C05Q 122.3(8) . . ?
C04U C05K C055 120.4(9) . . ?
C04U C05K H05K 119.8 . . ?
C055 C05K H05K 119.8 . . ?
O78 C05L C048 109.5(7) . . ?
O78 C05L H05L 109.8 . . ?
O78 C05L H05M 109.8 . . ?
C048 C05L H05L 109.8 . . ?
C048 C05L H05M 109.8 . . ?
H05L C05L H05M 108.2 . . ?
C05E C05M H05N 120.5 . . ?
C06B C05M C05E 119.0(9) . . ?
C06B C05M H05N 120.5 . . ?
C03G C05N H05O 119.6 . . ?
C055 C05N C03G 120.9(8) . . ?
C055 C05N H05O 119.6 . . ?
C03A C05O C04Z 120.4(8) . . ?
C03A C05O H05P 119.8 . . ?
C04Z C05O H05P 119.8 . . ?
C02B C05P H05Q 118.3 . . ?
C06K C05P C02B 123.5(9) . . ?
C06K C05P H05Q 118.3 . . ?
C03S C05Q H05R 121.4 . . ?
C05J C05Q C03S 117.1(8) . . ?
C05J C05Q H05R 121.4 . . ?
C054 C05R C05D 120.2(9) . . ?
C054 C05R H05S 119.9 . . ?
C05D C05R H05S 119.9 . . ?
O005 C05S H05T 110.2 . . ?
O005 C05S H05U 110.2 . . ?
O005 C05S C05T 107.4(8) . . ?
H05T C05S H05U 108.5 . . ?
C05T C05S H05T 110.2 . . ?
C05T C05S H05U 110.2 . . ?
O84 C05T C05S 110.7(8) . . ?
O84 C05T H05V 109.5 . . ?
O84 C05T H05W 109.5 . . ?
C05S C05T H05V 109.5 . . ?
C05S C05T H05W 109.5 . . ?
H05V C05T H05W 108.1 . . ?
O75 C05V H05X 109.4 . . ?
O75 C05V H05Y 109.4 . . ?
O75 C05V C05Z 111.1(8) . . ?
H05X C05V H05Y 108.0 . . ?
C05Z C05V H05X 109.4 . . ?
C05Z C05V H05Y 109.4 . . ?
N00S C05W H05Z 120.2 . . ?
C05J C05W N00S 119.5(7) . . ?
C05J C05W H05Z 120.2 . . ?
C02Z C05Y H05 119.2 . . ?
C02Z C05Y C06H 121.5(10) . . ?
C06H C05Y H05 119.2 . . ?
O76 C05Z C05V 107.1(8) . . ?
O76 C05Z H0AA 110.3 . . ?
O76 C05Z H 110.3 . . ?
C05V C05Z H0AA 110.3 . . ?
C05V C05Z H 110.3 . . ?
H0AA C05Z H 108.5 . . ?
C04A C061 H06A 110.5 . . ?
C04A C061 H06B 110.5 . . ?
H06A C061 H06B 108.7 . . ?
O79 C061 C04A 106.1(10) . . ?
O79 C061 H06A 110.5 . . ?
O79 C061 H06B 110.5 . . ?
O00F C062 H06C 108.1 . . ?
O00F C062 H06D 108.1 . . ?
H06C C062 H06D 107.3 . . ?
C06X C062 O00F 116.9(11) . . ?
C06X C062 H06C 108.1 . . ?
C06X C062 H06D 108.1 . . ?
O78 C063 H06E 109.5 . . ?
O78 C063 H06F 109.5 . . ?
O78 C063 H06G 109.5 . . ?
H06E C063 H06F 109.5 . . ?
H06E C063 H06G 109.5 . . ?
H06F C063 H06G 109.5 . . ?
O00G C064 H06H 108.8 . . ?
O00G C064 H06I 108.8 . . ?
H06H C064 H06I 107.7 . . ?
C06G C064 O00G 113.9(9) . . ?
C06G C064 H06H 108.8 . . ?
C06G C064 H06I 108.8 . . ?
O066 N84 O06M 112.7(17) . . ?
O06F N84 O066 118.7(19) . . ?
O06F N84 O06M 129(2) . . ?
C044 C067 H067 121.0 . . ?
C044 C067 C06K 117.9(9) . . ?
C06K C067 H067 121.0 . . ?
O82 C069 C04Q 108.1(9) . . ?
O82 C069 H06J 110.1 . . ?
O82 C069 H06K 110.1 . . ?
C04Q C069 H06J 110.1 . . ?
C04Q C069 H06K 110.1 . . ?
H06J C069 H06K 108.4 . . ?
O76 C06A H06L 109.5 . . ?
O76 C06A H06M 109.5 . . ?
O76 C06A H06N 109.5 . . ?
H06L C06A H06M 109.5 . . ?
H06L C06A H06N 109.5 . . ?
H06M C06A H06N 109.5 . . ?
C05M C06B H06O 118.1 . . ?
C05M C06B C06E 123.8(10) . . ?
C06E C06B H06O 118.1 . . ?
O00J C06C H06P 109.1 . . ?
O00J C06C H06Q 109.1 . . ?
H06P C06C H06Q 107.8 . . ?
C06R C06C O00J 112.6(9) . . ?
C06R C06C H06P 109.1 . . ?
C06R C06C H06Q 109.1 . . ?
C04R C06D C056 120.6(8) . . ?
C04R C06D H06R 119.7 . . ?
C056 C06D H06R 119.7 . . ?
C050 C06E C06B 118.6(11) . . ?
C050 C06E H06S 120.7 . . ?
C06B C06E H06S 120.7 . . ?
O85 C06G C064 108.4(10) . . ?
O85 C06G H06T 110.0 . . ?
O85 C06G H06U 110.0 . . ?
C064 C06G H06T 110.0 . . ?
C064 C06G H06U 110.0 . . ?
H06T C06G H06U 108.4 . . ?
C05C C06H C05Y 118.4(9) . . ?
C05C C06H H06V 120.8 . . ?
C05Y C06H H06V 120.8 . . ?
O006 C06I H06W 109.9 . . ?
O006 C06I H06X 109.9 . . ?
O006 C06I C06Q 109.1(9) . . ?
H06W C06I H06X 108.3 . . ?
C06Q C06I H06W 109.9 . . ?
C06Q C06I H06X 109.9 . . ?
C078 O06J C106 94.8(14) . . ?
C05P C06K C067 120.8(10) . . ?
C05P C06K H06Y 119.6 . . ?
C067 C06K H06Y 119.6 . . ?
O82 C06L H06Z 109.5 . . ?
O82 C06L HA 109.5 . . ?
O82 C06L HB 109.5 . . ?
H06Z C06L HA 109.5 . . ?
H06Z C06L HB 109.5 . . ?
HA C06L HB 109.5 . . ?
O04W C06Q C06I 113.7(10) . . ?
O04W C06Q H06 108.8 . . ?
O04W C06Q HC 108.8 . . ?
C06I C06Q H06 108.8 . . ?
C06I C06Q HC 108.8 . . ?
H06 C06Q HC 107.7 . . ?
O86 C06R C06C 105.5(10) . . ?
O86 C06R H1AA 110.6 . . ?
O86 C06R HD 110.6 . . ?
C06C C06R H1AA 110.6 . . ?
C06C C06R HD 110.6 . . ?
H1AA C06R HD 108.8 . . ?
C103 O79 C061 114.4(16) . . ?
O86 C06U H2AA 109.5 . . ?
O86 C06U HE 109.5 . . ?
O86 C06U HF 109.5 . . ?
H2AA C06U HE 109.5 . . ?
H2AA C06U HF 109.5 . . ?
HE C06U HF 109.5 . . ?
O85 C06W H3AA 109.5 . . ?
O85 C06W HG 109.5 . . ?
O85 C06W HH 109.5 . . ?
H3AA C06W HG 109.5 . . ?
H3AA C06W HH 109.5 . . ?
HG C06W HH 109.5 . . ?
O83 C06X H4AA 110.1 . . ?
O83 C06X HI 110.1 . . ?
C062 C06X O83 108.0(11) . . ?
C062 C06X H4AA 110.1 . . ?
C062 C06X HI 110.1 . . ?
H4AA C06X HI 108.4 . . ?
O81 C06Z H5AA 109.0 . . ?
O81 C06Z HJ 109.0 . . ?
O81 C06Z C078 113.0(13) . . ?
H5AA C06Z HJ 107.8 . . ?
C078 C06Z H5AA 109.0 . . ?
C078 C06Z HJ 109.0 . . ?
O84 C100 H10A 109.5 . . ?
O84 C100 H10B 109.5 . . ?
O84 C100 H10C 109.5 . . ?
H10A C100 H10B 109.5 . . ?
H10A C100 H10C 109.5 . . ?
H10B C100 H10C 109.5 . . ?
O83 C075 H07A 109.5 . . ?
O83 C075 H07B 109.5 . . ?
O83 C075 H07C 109.5 . . ?
H07A C075 H07B 109.5 . . ?
H07A C075 H07C 109.5 . . ?
H07B C075 H07C 109.5 . . ?
O06J C078 C06Z 91.8(13) . . ?
O06J C078 H07D 113.3 . . ?
O06J C078 H07E 113.3 . . ?
C06Z C078 H07D 113.3 . . ?
C06Z C078 H07E 113.3 . . ?
H07D C078 H07E 110.6 . . ?
O04W C102 H10D 109.5 . . ?
O04W C102 H10E 109.5 . . ?
O04W C102 H10F 109.5 . . ?
H10D C102 H10E 109.5 . . ?
H10D C102 H10F 109.5 . . ?
H10E C102 H10F 109.5 . . ?
O1G C2G C3G 127(2) . . ?
O1G C2G C8G 124(2) . . ?
C3G C2G C8G 101.2(18) . . ?
C2G C3G C6G 103.4(19) . . ?
C2G C3G C1G 105(2) . . ?
C2G C3G C4G 110(3) . . ?
C6G C3G C1G 124(2) . . ?
C6G C3G C4G 112(2) . . ?
C4G C3G C1G 103(2) . . ?
C6G C9G H9G 113.2 . . ?
C6G C9G C8G 104.3(7) . . ?
C10G C9G H9G 113.2 . . ?
C10G C9G C6G 93(2) . . ?
C10G C9G C8G 117(3) . . ?
C8G C9G H9G 113.2 . . ?
C3G C6G C9G 90.4(15) . . ?
C3G C6G C5G 106(2) . . ?
C5G C6G C9G 106(2) . . ?
C7G C6G C3G 107.5(8) . . ?
C7G C6G C9G 107.4(8) . . ?
C7G C6G C5G 132(2) . . ?
C3G C1G H1GA 109.5 . . ?
C3G C1G H1GB 109.5 . . ?
C3G C1G H1GC 109.5 . . ?
H1GA C1G H1GB 109.5 . . ?
H1GA C1G H1GC 109.5 . . ?
H1GB C1G H1GC 109.5 . . ?
C3G C4G H4GA 113.5 . . ?
C3G C4G H4GB 113.5 . . ?
C3G C4G C10G 91(2) . . ?
H4GA C4G H4GB 110.8 . . ?
C10G C4G H4GA 113.5 . . ?
C10G C4G H4GB 113.5 . . ?
C6G C5G H5GA 109.5 . . ?
C6G C5G H5GB 109.5 . . ?
C6G C5G H5GC 109.5 . . ?
H5GA C5G H5GB 109.5 . . ?
H5GA C5G H5GC 109.5 . . ?
H5GB C5G H5GC 109.5 . . ?
C9G C10G C4G 103(2) . . ?
C9G C10G H10M 111.2 . . ?
C9G C10G H10N 111.2 . . ?
C4G C10G H10M 111.2 . . ?
C4G C10G H10N 111.2 . . ?
H10M C10G H10N 109.1 . . ?
C6G C7G H7GA 109.5 . . ?
C6G C7G H7GB 109.5 . . ?
C6G C7G H7GC 109.5 . . ?
H7GA C7G H7GB 109.5 . . ?
H7GA C7G H7GC 109.5 . . ?
H7GB C7G H7GC 109.5 . . ?
C2G C8G H8GA 111.3 . . ?
C2G C8G H8GB 111.3 . . ?
C9G C8G C2G 102.4(14) . . ?
C9G C8G H8GA 111.3 . . ?
C9G C8G H8GB 111.3 . . ?
H8GA C8G H8GB 109.2 . . ?
O79 C103 H10G 109.5 . . ?
O79 C103 H10H 109.5 . . ?
O79 C103 H10I 109.5 . . ?
H10G C103 H10H 109.5 . . ?
H10G C103 H10I 109.5 . . ?
H10H C103 H10I 109.5 . . ?
O3C N1C O1C 119.7(9) . . ?
O3C N1C O2C 118.8(9) . . ?
O2C N1C O1C 119.3(9) . . ?
O06J C106 H10J 109.5 . . ?
O06J C106 H10K 109.5 . . ?
O06J C106 H10L 109.5 . . ?
H10J C106 H10K 109.5 . . ?
H10J C106 H10L 109.5 . . ?
H10K C106 H10L 109.5 . . ?
C111 O116 C110 111.3(13) . . ?
O116 C111 H11A 109.5 . . ?
O116 C111 H11B 109.5 . . ?
O116 C111 H11C 109.5 . . ?
H11A C111 H11B 109.5 . . ?
H11A C111 H11C 109.5 . . ?
H11B C111 H11C 109.5 . . ?
O116 C110 H11D 113.8 . . ?
O116 C110 H11E 113.8 . . ?
H11D C110 H11E 111.0 . . ?
C112 C110 O116 89.3(11) . . ?
C112 C110 H11D 113.8 . . ?
C112 C110 H11E 113.8 . . ?
O80 C112 C110 137.2(17) . . ?
O80 C112 H11F 102.8 . . ?
O80 C112 H11G 102.8 . . ?
C110 C112 H11F 102.8 . . ?
C110 C112 H11G 102.8 . . ?
H11F C112 H11G 105.0 . . ?

loop_
_geom_bond_atom_site_label_1
_geom_bond_atom_site_label_2
_geom_bond_distance
_geom_bond_site_symmetry_2
_geom_bond_publ_flag
Pt1 N77 2.031(6) . ?
Pt1 N80 2.003(6) . ?
Pt1 N78 2.016(6) . ?
Pt1 N79 2.028(7) . ?
Pt2 N82 2.071(6) . ?
Pt2 N83 1.997(7) . ?
Pt2 N81 2.034(6) . ?
Pt2 N00S 2.061(6) . ?
O003 C99 1.450(8) . ?
O003 C01U 1.369(8) . ?
O004 C89 1.365(8) . ?
O004 C04A 1.418(10) . ?
O005 C01I 1.371(9) . ?
O005 C05S 1.450(11) . ?
O006 C01Q 1.394(9) . ?
O006 C06I 1.447(12) . ?
N77 C82 1.328(9) . ?
N77 C03H 1.354(10) . ?
O008 C01L 1.357(9) . ?
O008 C048 1.439(10) . ?
O009 C04P 1.372(10) . ?
O009 C04Q 1.471(11) . ?
N80 C80 1.335(10) . ?
N80 C02W 1.341(9) . ?
N78 C81 1.352(10) . ?
N78 C04E 1.362(10) . ?
N82 C97 1.348(10) . ?
N82 C04F 1.361(11) . ?
N83 C98 1.324(10) . ?
N83 C056 1.391(10) . ?
N79 C01X 1.340(10) . ?
N79 C059 1.352(10) . ?
O00F C03V 1.380(10) . ?
O00F C062 1.394(12) . ?
O00G C02D 1.386(10) . ?
O00G C064 1.455(12) . ?
N81 C03B 1.345(10) . ?
N81 C03Z 1.345(9) . ?
O00I C030 1.421(9) . ?
O00I C05A 1.428(11) . ?
O00J C057 1.387(10) . ?
O00J C06C 1.501(12) . ?
O81 C049 1.366(12) . ?
O81 C06Z 1.345(14) . ?
O80 C051 1.372(12) . ?
O80 C112 1.081(14) . ?
O78 C05L 1.437(11) . ?
O78 C063 1.421(11) . ?
O75 C03E 1.395(10) . ?
O75 C05V 1.455(11) . ?
C89 C01L 1.422(10) . ?
C89 C029 1.392(10) . ?
C00P C90 1.491(9) . ?
C00P C93 1.414(9) . ?
C00P C92 1.433(10) . ?
O76 C05Z 1.443(12) . ?
O76 C06A 1.438(12) . ?
C00R C95 1.402(11) . ?
C00R C96 1.450(11) . ?
C00R C01Y 1.434(11) . ?
N00S C02S 1.376(9) . ?
N00S C05W 1.349(10) . ?
C90 C01U 1.409(10) . ?
C90 C027 1.373(10) . ?
C91 C01D 1.403(10) . ?
C91 C01K 1.437(10) . ?
C91 C028 1.441(10) . ?
C00V C87 1.457(10) . ?
C00V C88 1.414(10) . ?
C00V C03P 1.394(11) . ?
C87 C86 1.427(10) . ?
C87 C026 1.411(11) . ?
C84 C018 1.526(11) . ?
C84 C01S 1.401(11) . ?
C84 C02E 1.395(11) . ?
C85 C01E 1.414(11) . ?
C85 C021 1.414(11) . ?
C85 C02E 1.461(10) . ?
C99 H99A 0.9900 . ?
C99 H99B 0.9900 . ?
C99 C030 1.462(10) . ?
C97 H97 0.9500 . ?
C97 C037 1.348(11) . ?
C011 C94 1.501(10) . ?
C011 C02A 1.413(10) . ?
C011 C02Q 1.414(10) . ?
C88 C034 1.496(10) . ?
C88 C03I 1.389(11) . ?
C93 C01Z 1.412(10) . ?
C93 C02A 1.420(10) . ?
C83 C01W 1.510(11) . ?
C83 C02F 1.388(11) . ?
C83 C02U 1.383(11) . ?
O84 C05T 1.387(12) . ?
O84 C100 1.329(16) . ?
C86 H86 0.9500 . ?
C86 C043 1.339(11) . ?
C017 C98 1.397(11) . ?
C017 C02K 1.459(11) . ?
C017 C04R 1.393(11) . ?
C018 C81 1.353(11) . ?
C018 C036 1.393(11) . ?
C95 C037 1.501(11) . ?
C95 C04G 1.398(11) . ?
C82 H82 0.9500 . ?
C82 C01W 1.407(11) . ?
C81 H81 0.9500 . ?
C92 C02Q 1.428(10) . ?
C92 C03A 1.411(10) . ?
C01D C029 1.504(10) . ?
C01D C02C 1.433(10) . ?
C01E C01N 1.487(10) . ?
C01E C024 1.405(11) . ?
C96 C02T 1.425(10) . ?
C96 C032 1.418(11) . ?
C80 H80 0.9500 . ?
C80 C03C 1.408(11) . ?
C94 C02P 1.406(10) . ?
C94 C03Z 1.371(10) . ?
C01I C02M 1.413(10) . ?
C01I C03V 1.391(12) . ?
C98 H98 0.9500 . ?
C01K H01K 0.9500 . ?
C01K C02N 1.378(10) . ?
C01L C01U 1.388(10) . ?
C01M H01M 0.9500 . ?
C01M C01P 1.328(12) . ?
C01M C031 1.429(11) . ?
C01N C01Q 1.357(11) . ?
C01N C03Y 1.389(11) . ?
C01O H01O 0.9500 . ?
C01O C028 1.436(10) . ?
C01O C02J 1.367(11) . ?
C01P H01P 0.9500 . ?
C01P C02A 1.457(10) . ?
C01Q C03E 1.399(11) . ?
C01R C020 1.412(11) . ?
C01R C02G 1.404(11) . ?
C01R C02V 1.470(11) . ?
C01S C024 1.457(10) . ?
C01S C02L 1.427(11) . ?
C01T C023 1.419(11) . ?
C01T C02C 1.420(11) . ?
C01T C03Q 1.427(11) . ?
C01V C01X 1.345(11) . ?
C01V C023 1.506(11) . ?
C01V C04V 1.383(11) . ?
C01W C038 1.379(11) . ?
C01X H01X 0.9500 . ?
C01Y H01Y 0.9500 . ?
C01Y C03D 1.350(11) . ?
C01Z H01Z 0.9500 . ?
C01Z C031 1.348(11) . ?
C020 C02O 1.449(11) . ?
C020 C035 1.426(11) . ?
C021 H021 0.9500 . ?
C021 C04X 1.364(12) . ?
C022 C02H 1.434(11) . ?
C022 C02Y 1.415(12) . ?
C022 C040 1.429(12) . ?
C023 C028 1.397(11) . ?
C024 C02I 1.430(11) . ?
O82 C069 1.405(13) . ?
O82 C06L 1.478(14) . ?
C026 C03O 1.473(10) . ?
C026 C041 1.386(11) . ?
C027 H027 0.9500 . ?
C027 C029 1.405(9) . ?
C02B C02F 1.456(11) . ?
C02B C02R 1.386(12) . ?
C02B C05P 1.400(12) . ?
C02C C03U 1.426(10) . ?
C02D C02X 1.402(11) . ?
C02D C03E 1.394(11) . ?
C02E C03N 1.429(11) . ?
C02F C044 1.423(12) . ?
C02G C03F 1.412(12) . ?
C02G C04M 1.467(12) . ?
C02H C03M 1.424(12) . ?
C02H C04I 1.399(12) . ?
C02I H02I 0.9500 . ?
C02I C04D 1.378(11) . ?
C02J H02J 0.9500 . ?
C02J C02N 1.409(11) . ?
C02K C02O 1.403(11) . ?
C02K C03F 1.439(11) . ?
C02L H02L 0.9500 . ?
C02L C042 1.383(12) . ?
C02M C02T 1.478(11) . ?
C02M C03X 1.393(10) . ?
C02N H02N 0.9500 . ?
C02O C046 1.438(11) . ?
C02P H02P 0.9500 . ?
C02P C04S 1.394(10) . ?
C02Q C03K 1.419(11) . ?
C02R C03J 1.411(12) . ?
C02R C03T 1.525(11) . ?
C02S H02S 0.9500 . ?
C02S C03S 1.312(11) . ?
C02T C05E 1.416(11) . ?
C02U C02Z 1.420(12) . ?
C02U C03J 1.429(11) . ?
C02V C03R 1.373(11) . ?
C02V C057 1.392(12) . ?
C02W H02W 0.9500 . ?
C02W C03O 1.361(10) . ?
C02X C02Y 1.496(11) . ?
C02X C03Y 1.403(11) . ?
C02Y C047 1.379(12) . ?
C02Z H02Z 0.9500 . ?
C02Z C05Y 1.361(13) . ?
C030 H03A 0.9900 . ?
C030 H03B 0.9900 . ?
C031 H031 0.9500 . ?
C032 H032 0.9500 . ?
C032 C04J 1.346(11) . ?
C033 H033 0.9500 . ?
C033 C03P 1.375(10) . ?
C033 C043 1.420(11) . ?
C034 C03X 1.370(11) . ?
C034 C04P 1.400(10) . ?
C035 H035 0.9500 . ?
C035 C04L 1.328(11) . ?
C036 H036 0.9500 . ?
C036 C039 1.366(12) . ?
C037 C05I 1.368(13) . ?
C038 H038 0.9500 . ?
C038 C045 1.398(11) . ?
C039 H039 0.9500 . ?
C039 C04E 1.365(11) . ?
C03A H03C 0.9500 . ?
C03A C05O 1.343(11) . ?
C03B H03D 0.9500 . ?
C03B C04S 1.396(11) . ?
C03C H03E 0.9500 . ?
C03C C03W 1.398(11) . ?
C03D H03F 0.9500 . ?
C03D C04J 1.406(11) . ?
C03F C05F 1.429(12) . ?
C03G C047 1.469(11) . ?
C03G C04I 1.416(12) . ?
C03G C05N 1.427(12) . ?
C03H H03H 0.9500 . ?
C03H C045 1.380(12) . ?
C03I C041 1.481(11) . ?
C03I C04H 1.427(11) . ?
C03J C05C 1.420(12) . ?
C03K H03K 0.9500 . ?
C03K C04Z 1.359(11) . ?
O85 C06G 1.412(13) . ?
O85 C06W 1.465(13) . ?
C03M H03M 0.9500 . ?
C03M C058 1.342(13) . ?
C03N H03N 0.9500 . ?
C03N C04Y 1.351(12) . ?
C03O C03W 1.398(11) . ?
C03P H03P 0.9500 . ?
C03Q H03Q 0.9500 . ?
C03Q C04N 1.360(12) . ?
C03R H03R 0.9500 . ?
C03R C03T 1.405(12) . ?
C03S C04I 1.536(11) . ?
C03S C05Q 1.407(11) . ?
C03T C051 1.386(13) . ?
C03U H03U 0.9500 . ?
C03U C053 1.373(11) . ?
C03V C04P 1.379(11) . ?
C03W H03W 0.9500 . ?
C03X H03X 0.9500 . ?
C03Y H03Y 0.9500 . ?
C03Z H03Z 0.9500 . ?
C040 H040 0.9500 . ?
C040 C04C 1.374(13) . ?
C041 C054 1.375(12) . ?
C042 H042 0.9500 . ?
C042 C04D 1.424(11) . ?
C043 H043 0.9500 . ?
C044 H044 0.9500 . ?
C044 C067 1.372(12) . ?
C045 H045 0.9500 . ?
C046 H046 0.9500 . ?
C046 C04K 1.348(12) . ?
C047 C04U 1.438(12) . ?
C048 H04A 0.9900 . ?
C048 H04B 0.9900 . ?
C048 C05L 1.487(12) . ?
C049 C051 1.393(13) . ?
C049 C057 1.413(13) . ?
C04A H04C 0.9900 . ?
C04A H04D 0.9900 . ?
C04A C061 1.481(15) . ?
O83 C06X 1.488(15) . ?
O83 C075 1.423(14) . ?
C04C H04E 0.9500 . ?
C04C C058 1.401(13) . ?
C04D H04F 0.9500 . ?
C04E H04G 0.9500 . ?
C04F H04H 0.9500 . ?
C04F C04O 1.300(13) . ?
C04G C050 1.439(12) . ?
C04G C05E 1.414(12) . ?
C04H H04I 0.9500 . ?
C04H C05D 1.359(13) . ?
C04J H04J 0.9500 . ?
C04K H04K 0.9500 . ?
C04K C04L 1.429(12) . ?
C04L H04L 0.9500 . ?
C04M H04M 0.9500 . ?
C04M C05H 1.331(13) . ?
C04N H04N 0.9500 . ?
C04N C053 1.419(12) . ?
C04O H04O 0.9500 . ?
C04O C05I 1.386(13) . ?
C04Q H04P 0.9900 . ?
C04Q H04Q 0.9900 . ?
C04Q C069 1.492(14) . ?
C04R H04R 0.9500 . ?
C04R C06D 1.384(12) . ?
C04S H04S 0.9500 . ?
C04T H04T 0.9500 . ?
C04T C04V 1.381(13) . ?
C04T C059 1.384(13) . ?
C04U H04U 0.9500 . ?
C04U C05K 1.355(12) . ?
C04V H04V 0.9500 . ?
O04W C06Q 1.311(13) . ?
O04W C102 1.515(15) . ?
C04X H04X 0.9500 . ?
C04X C04Y 1.441(12) . ?
C04Y H04Y 0.9500 . ?
C04Z H04Z 0.9500 . ?
C04Z C05O 1.407(11) . ?
C050 H050 0.9500 . ?
C050 C06E 1.365(14) . ?
O86 C06R 1.367(14) . ?
O86 C06U 1.457(13) . ?
C053 H053 0.9500 . ?
C054 H054 0.9500 . ?
C054 C05R 1.372(12) . ?
C055 H055 0.9500 . ?
C055 C05K 1.424(12) . ?
C055 C05N 1.352(12) . ?
C056 H056 0.9500 . ?
C056 C06D 1.384(12) . ?
C058 H058 0.9500 . ?
C059 H059 0.9500 . ?
C05A H05A 0.9800 . ?
C05A H05B 0.9800 . ?
C05A H05C 0.9800 . ?
C05B H05D 0.9500 . ?
C05B C05F 1.371(13) . ?
C05B C05H 1.429(13) . ?
C05C H05E 0.9500 . ?
C05C C06H 1.347(13) . ?
C05D H05F 0.9500 . ?
C05D C05R 1.410(13) . ?
C05E C05M 1.445(12) . ?
C05F H05G 0.9500 . ?
C05H H05H 0.9500 . ?
C05I H05I 0.9500 . ?
C05J H05J 0.9500 . ?
C05J C05Q 1.376(12) . ?
C05J C05W 1.340(12) . ?
C05K H05K 0.9500 . ?
C05L H05L 0.9900 . ?
C05L H05M 0.9900 . ?
C05M H05N 0.9500 . ?
C05M C06B 1.357(14) . ?
C05N H05O 0.9500 . ?
C05O H05P 0.9500 . ?
C05P H05Q 0.9500 . ?
C05P C06K 1.328(13) . ?
C05Q H05R 0.9500 . ?
C05R H05S 0.9500 . ?
C05S H05T 0.9900 . ?
C05S H05U 0.9900 . ?
C05S C05T 1.531(13) . ?
C05T H05V 0.9900 . ?
C05T H05W 0.9900 . ?
C05V H05X 0.9900 . ?
C05V H05Y 0.9900 . ?
C05V C05Z 1.458(13) . ?
C05W H05Z 0.9500 . ?
C05Y H05 0.9500 . ?
C05Y C06H 1.432(14) . ?
C05Z H0AA 0.9900 . ?
C05Z H 0.9900 . ?
C061 H06A 0.9900 . ?
C061 H06B 0.9900 . ?
C061 O79 1.437(15) . ?
C062 H06C 0.9900 . ?
C062 H06D 0.9900 . ?
C062 C06X 1.371(15) . ?
C063 H06E 0.9800 . ?
C063 H06F 0.9800 . ?
C063 H06G 0.9800 . ?
C064 H06H 0.9900 . ?
C064 H06I 0.9900 . ?
C064 C06G 1.453(15) . ?
N84 O066 1.259(18) . ?
N84 O06F 1.184(17) . ?
N84 O06M 1.264(18) . ?
C067 H067 0.9500 . ?
C067 C06K 1.445(14) . ?
O1G C2G 1.23(3) . ?
C069 H06J 0.9900 . ?
C069 H06K 0.9900 . ?
C06A H06L 0.9800 . ?
C06A H06M 0.9800 . ?
C06A H06N 0.9800 . ?
C06B H06O 0.9500 . ?
C06B C06E 1.385(15) . ?
C06C H06P 0.9900 . ?
C06C H06Q 0.9900 . ?
C06C C06R 1.465(15) . ?
C06D H06R 0.9500 . ?
C06E H06S 0.9500 . ?
C06G H06T 0.9900 . ?
C06G H06U 0.9900 . ?
C06H H06V 0.9500 . ?
C06I H06W 0.9900 . ?
C06I H06X 0.9900 . ?
C06I C06Q 1.501(14) . ?
O06J C078 1.328(17) . ?
O06J C106 1.5003(10) . ?
C06K H06Y 0.9500 . ?
C06L H06Z 0.9800 . ?
C06L HA 0.9800 . ?
C06L HB 0.9800 . ?
C06Q H06 0.9900 . ?
C06Q HC 0.9900 . ?
C06R H1AA 0.9900 . ?
C06R HD 0.9900 . ?
O79 C103 1.24(2) . ?
C06U H2AA 0.9800 . ?
C06U HE 0.9800 . ?
C06U HF 0.9800 . ?
C06W H3AA 0.9800 . ?
C06W HG 0.9800 . ?
C06W HH 0.9800 . ?
C06X H4AA 0.9900 . ?
C06X HI 0.9900 . ?
O1C N1C 1.253(12) . ?
C06Z H5AA 0.9900 . ?
C06Z HJ 0.9900 . ?
C06Z C078 1.48(2) . ?
C100 H10A 0.9800 . ?
C100 H10B 0.9800 . ?
C100 H10C 0.9800 . ?
O3C N1C 1.241(12) . ?
C075 H07A 0.9800 . ?
C075 H07B 0.9800 . ?
C075 H07C 0.9800 . ?
C078 H07D 0.9900 . ?
C078 H07E 0.9900 . ?
C102 H10D 0.9800 . ?
C102 H10E 0.9800 . ?
C102 H10F 0.9800 . ?
C2G C3G 1.5005(11) . ?
C2G C8G 1.532(9) . ?
C3G C6G 1.522(9) . ?
C3G C1G 1.528(9) . ?
C3G C4G 1.523(9) . ?
C9G H9G 1.0000 . ?
C9G C6G 1.525(9) . ?
C9G C10G 1.525(9) . ?
C9G C8G 1.531(9) . ?
C6G C5G 1.522(9) . ?
C6G C7G 1.519(9) . ?
C1G H1GA 0.9800 . ?
C1G H1GB 0.9800 . ?
C1G H1GC 0.9800 . ?
O2C N1C 1.249(12) . ?
C4G H4GA 0.9900 . ?
C4G H4GB 0.9900 . ?
C4G C10G 1.73(5) . ?
C5G H5GA 0.9800 . ?
C5G H5GB 0.9800 . ?
C5G H5GC 0.9800 . ?
C10G H10M 0.9900 . ?
C10G H10N 0.9900 . ?
C7G H7GA 0.9800 . ?
C7G H7GB 0.9800 . ?
C7G H7GC 0.9800 . ?
C8G H8GA 0.9900 . ?
C8G H8GB 0.9900 . ?
C103 H10G 0.9800 . ?
C103 H10H 0.9800 . ?
C103 H10I 0.9800 . ?
C106 H10J 0.9800 . ?
C106 H10K 0.9800 . ?
C106 H10L 0.9800 . ?
O116 C111 1.63(2) . ?
O116 C110 1.65(2) . ?
C111 H11A 0.9800 . ?
C111 H11B 0.9800 . ?
C111 H11C 0.9800 . ?
C110 H11D 0.9900 . ?
C110 H11E 0.9900 . ?
C110 C112 1.48(2) . ?
C112 H11F 0.9900 . ?
C112 H11G 0.9900 . ?

loop_
_geom_torsion_atom_site_label_1
_geom_torsion_atom_site_label_2
_geom_torsion_atom_site_label_3
_geom_torsion_atom_site_label_4
_geom_torsion
_geom_torsion_site_symmetry_1
_geom_torsion_site_symmetry_2
_geom_torsion_site_symmetry_3
_geom_torsion_site_symmetry_4
_geom_torsion_publ_flag
Pt1 N77 C82 C01W -175.0(6) . . . . ?
Pt1 N77 C03H C045 175.5(6) . . . . ?
Pt1 N80 C80 C03C -174.5(6) . . . . ?
Pt1 N80 C02W C03O 174.1(6) . . . . ?
Pt1 N78 C81 C018 -177.1(6) . . . . ?
Pt1 N78 C04E C039 179.4(7) . . . . ?
Pt1 N79 C01X C01V 175.7(6) . . . . ?
Pt1 N79 C059 C04T -172.0(7) . . . . ?
Pt2 N82 C97 C037 -179.7(6) . . . . ?
Pt2 N82 C04F C04O -178.9(7) . . . . ?
Pt2 N83 C98 C017 176.4(6) . . . . ?
Pt2 N83 C056 C06D -174.8(7) . . . . ?
Pt2 N81 C03B C04S -177.2(6) . . . . ?
Pt2 N81 C03Z C94 174.6(6) . . . . ?
Pt2 N00S C02S C03S -175.7(6) . . . . ?
Pt2 N00S C05W C05J 175.4(7) . . . . ?
O003 C99 C030 O00I -80.0(8) . . . . ?
O004 C89 C01L O008 -1.2(9) . . . . ?
O004 C89 C01L C01U 175.5(6) . . . . ?
O004 C89 C029 C01D -2.4(11) . . . . ?
O004 C89 C029 C027 -179.8(6) . . . . ?
O004 C04A C061 O79 78.2(11) . . . . ?
O005 C01I C02M C02T -3.9(13) . . . . ?
O005 C01I C02M C03X 178.4(7) . . . . ?
O005 C01I C03V O00F -0.2(12) . . . . ?
O005 C01I C03V C04P 178.2(8) . . . . ?
O005 C05S C05T O84 71.9(10) . . . . ?
O006 C01Q C03E O75 5.8(13) . . . . ?
O006 C01Q C03E C02D -179.6(8) . . . . ?
O006 C06I C06Q O04W -70.5(12) . . . . ?
N77 C82 C01W C83 176.4(7) . . . . ?
N77 C82 C01W C038 -2.4(12) . . . . ?
N77 C03H C045 C038 1.3(12) . . . . ?
O008 C01L C01U O003 -4.1(10) . . . . ?
O008 C01L C01U C90 -179.5(6) . . . . ?
O008 C048 C05L O78 -62.5(10) . . . . ?
O009 C04Q C069 O82 166.2(7) . . . . ?
N80 C80 C03C C03W 0.0(12) . . . . ?
N80 C02W C03O C026 -179.9(7) . . . . ?
N80 C02W C03O C03W 1.4(12) . . . . ?
N82 C97 C037 C95 178.7(7) . . . . ?
N82 C97 C037 C05I -2.3(13) . . . . ?
N82 C04F C04O C05I 0.0(15) . . . . ?
N83 C056 C06D C04R 1.5(14) . . . . ?
O00F C03V C04P O009 -2.2(13) . . . . ?
O00F C03V C04P C034 -178.0(8) . . . . ?
O00F C062 C06X O83 -63.1(13) . . . . ?
O00G C02D C02X C02Y 4.6(13) . . . . ?
O00G C02D C02X C03Y -178.0(8) . . . . ?
O00G C02D C03E O75 -5.7(13) . . . . ?
O00G C02D C03E C01Q 179.8(8) . . . . ?
O00G C064 C06G O85 63.5(11) . . . . ?
N81 C03B C04S C02P 6.3(12) . . . . ?
O00J C06C C06R O86 -73.9(12) . . . . ?
O81 C049 C051 O80 -8.1(14) . . . . ?
O81 C049 C051 C03T 179.4(9) . . . . ?
O81 C049 C057 O00J 1.8(14) . . . . ?
O81 C049 C057 C02V -179.7(8) . . . . ?
O81 C06Z C078 O06J 94.5(14) . . . . ?
O75 C05V C05Z O76 80.0(10) . . . . ?
C89 O004 C04A C061 -151.6(8) . . . . ?
C89 C01L C01U O003 179.2(6) . . . . ?
C89 C01L C01U C90 3.8(10) . . . . ?
C00P C90 C01U O003 -1.3(9) . . . . ?
C00P C90 C01U C01L 174.3(6) . . . . ?
C00P C90 C027 C029 -179.2(6) . . . . ?
C00P C93 C01Z C031 -179.5(7) . . . . ?
C00P C93 C02A C011 1.0(10) . . . . ?
C00P C93 C02A C01P 179.5(7) . . . . ?
C00P C92 C02Q C011 0.0(11) . . . . ?
C00P C92 C02Q C03K -178.7(7) . . . . ?
C00P C92 C03A C05O 177.9(7) . . . . ?
C00R C95 C037 C97 -79.9(10) . . . . ?
C00R C95 C037 C05I 101.1(11) . . . . ?
C00R C95 C04G C050 178.0(8) . . . . ?
C00R C95 C04G C05E -0.3(13) . . . . ?
C00R C96 C02T C02M -171.5(7) . . . . ?
C00R C96 C02T C05E 1.6(11) . . . . ?
C00R C96 C032 C04J -1.9(11) . . . . ?
C00R C01Y C03D C04J -0.1(12) . . . . ?
N00S C02S C03S C04I -178.9(7) . . . . ?
N00S C02S C03S C05Q -1.5(13) . . . . ?
C90 C00P C93 C01Z -3.0(10) . . . . ?
C90 C00P C93 C02A 177.1(6) . . . . ?
C90 C00P C92 C02Q -177.6(6) . . . . ?
C90 C00P C92 C03A 1.6(11) . . . . ?
C90 C027 C029 C89 5.7(11) . . . . ?
C90 C027 C029 C01D -172.1(6) . . . . ?
C91 C01D C029 C89 113.5(8) . . . . ?
C91 C01D C029 C027 -68.9(9) . . . . ?
C91 C01D C02C C01T -0.5(11) . . . . ?
C91 C01D C02C C03U 179.1(7) . . . . ?
C91 C01K C02N C02J -3.5(12) . . . . ?
C00V C87 C86 C043 -1.4(11) . . . . ?
C00V C87 C026 C03O 177.8(7) . . . . ?
C00V C87 C026 C041 3.4(12) . . . . ?
C00V C88 C034 C03X 108.1(9) . . . . ?
C00V C88 C034 C04P -69.7(10) . . . . ?
C00V C88 C03I C041 7.9(12) . . . . ?
C00V C88 C03I C04H -176.6(8) . . . . ?
C87 C00V C88 C034 177.1(7) . . . . ?
C87 C00V C88 C03I -5.9(11) . . . . ?
C87 C00V C03P C033 1.0(11) . . . . ?
C87 C86 C043 C033 1.6(12) . . . . ?
C87 C026 C03O C02W -75.5(10) . . . . ?
C87 C026 C03O C03W 103.2(10) . . . . ?
C87 C026 C041 C03I -1.4(12) . . . . ?
C87 C026 C041 C054 173.4(8) . . . . ?
C84 C018 C81 N78 176.0(7) . . . . ?
C84 C018 C036 C039 -178.4(8) . . . . ?
C84 C01S C024 C01E 2.1(10) . . . . ?
C84 C01S C024 C02I -178.3(7) . . . . ?
C84 C01S C02L C042 -178.7(7) . . . . ?
C84 C02E C03N C04Y 173.9(8) . . . . ?
C85 C01E C01N C01Q 97.5(10) . . . . ?
C85 C01E C01N C03Y -90.9(10) . . . . ?
C85 C01E C024 C01S 2.5(11) . . . . ?
C85 C01E C024 C02I -177.1(7) . . . . ?
C85 C021 C04X C04Y -1.5(12) . . . . ?
C85 C02E C03N C04Y -5.1(12) . . . . ?
C99 O003 C01U C90 -121.8(7) . . . . ?
C99 O003 C01U C01L 62.7(9) . . . . ?
C97 N82 C04F C04O -2.1(13) . . . . ?
C97 C037 C05I C04O 0.2(14) . . . . ?
C011 C94 C02P C04S -177.1(7) . . . . ?
C011 C94 C03Z N81 -179.6(7) . . . . ?
C011 C02Q C03K C04Z -177.6(8) . . . . ?
C88 C00V C87 C86 178.9(7) . . . . ?
C88 C00V C87 C026 0.2(11) . . . . ?
C88 C00V C03P C033 -177.8(7) . . . . ?
C88 C034 C03X C02M -176.1(7) . . . . ?
C88 C034 C04P O009 -3.5(12) . . . . ?
C88 C034 C04P C03V 172.3(8) . . . . ?
C88 C03I C041 C026 -4.2(12) . . . . ?
C88 C03I C041 C054 -179.4(8) . . . . ?
C88 C03I C04H C05D -179.6(9) . . . . ?
C93 C00P C90 C01U -68.5(9) . . . . ?
C93 C00P C90 C027 106.4(8) . . . . ?
C93 C00P C92 C02Q 3.6(10) . . . . ?
C93 C00P C92 C03A -177.2(7) . . . . ?
C93 C01Z C031 C01M -0.3(12) . . . . ?
C83 C01W C038 C045 -176.6(7) . . . . ?
C83 C02F C044 C067 176.6(9) . . . . ?
C83 C02U C02Z C05Y 179.8(9) . . . . ?
C83 C02U C03J C02R 3.0(13) . . . . ?
C83 C02U C03J C05C -177.1(8) . . . . ?
C86 C87 C026 C03O -0.8(12) . . . . ?
C86 C87 C026 C041 -175.2(8) . . . . ?
C017 C02K C02O C020 -177.6(7) . . . . ?
C017 C02K C02O C046 2.2(12) . . . . ?
C017 C02K C03F C02G 173.6(7) . . . . ?
C017 C02K C03F C05F -8.1(11) . . . . ?
C017 C04R C06D C056 -3.1(14) . . . . ?
C018 C84 C01S C024 177.2(6) . . . . ?
C018 C84 C01S C02L -7.5(11) . . . . ?
C018 C84 C02E C85 179.5(7) . . . . ?
C018 C84 C02E C03N 0.4(12) . . . . ?
C018 C036 C039 C04E 3.1(14) . . . . ?
C95 C00R C96 C02T 0.5(11) . . . . ?
C95 C00R C96 C032 -176.5(7) . . . . ?
C95 C00R C01Y C03D 177.5(8) . . . . ?
C95 C037 C05I C04O 179.1(9) . . . . ?
C95 C04G C050 C06E -179.3(9) . . . . ?
C95 C04G C05E C02T 2.5(13) . . . . ?
C95 C04G C05E C05M -178.3(8) . . . . ?
C82 N77 C03H C045 -1.5(11) . . . . ?
C82 C01W C038 C045 2.2(12) . . . . ?
C81 N78 C04E C039 0.6(12) . . . . ?
C81 C018 C036 C039 -0.8(13) . . . . ?
C92 C00P C90 C01U 112.8(8) . . . . ?
C92 C00P C90 C027 -72.4(9) . . . . ?
C92 C00P C93 C01Z 175.7(7) . . . . ?
C92 C00P C93 C02A -4.1(10) . . . . ?
C92 C02Q C03K C04Z 1.1(12) . . . . ?
C92 C03A C05O C04Z 0.4(13) . . . . ?
C01D C91 C01K C02N 179.6(7) . . . . ?
C01D C91 C028 C01O -175.4(7) . . . . ?
C01D C91 C028 C023 3.0(11) . . . . ?
C01D C02C C03U C053 178.0(7) . . . . ?
C01E C85 C021 C04X 179.4(7) . . . . ?
C01E C85 C02E C84 4.8(11) . . . . ?
C01E C85 C02E C03N -176.2(7) . . . . ?
C01E C01N C01Q O006 -10.5(12) . . . . ?
C01E C01N C01Q C03E 172.5(8) . . . . ?
C01E C01N C03Y C02X -170.8(8) . . . . ?
C01E C024 C02I C04D 174.2(7) . . . . ?
C96 C00R C95 C037 174.5(7) . . . . ?
C96 C00R C95 C04G -1.2(12) . . . . ?
C96 C00R C01Y C03D -0.9(11) . . . . ?
C96 C02T C05E C04G -3.2(13) . . . . ?
C96 C02T C05E C05M 177.7(8) . . . . ?
C96 C032 C04J C03D 0.8(12) . . . . ?
C80 N80 C02W C03O -0.4(11) . . . . ?
C80 C03C C03W C03O 0.9(12) . . . . ?
C94 C011 C02A C93 -176.9(7) . . . . ?
C94 C011 C02A C01P 4.7(11) . . . . ?
C94 C011 C02Q C92 176.4(6) . . . . ?
C94 C011 C02Q C03K -4.9(11) . . . . ?
C94 C02P C04S C03B -6.8(12) . . . . ?
C01I O005 C05S C05T -153.0(7) . . . . ?
C01I C02M C02T C96 -66.6(11) . . . . ?
C01I C02M C02T C05E 120.4(9) . . . . ?
C01I C02M C03X C034 3.8(12) . . . . ?
C01I C03V C04P O009 179.5(8) . . . . ?
C01I C03V C04P C034 3.7(13) . . . . ?
C98 N83 C056 C06D -1.2(12) . . . . ?
C98 C017 C02K C02O 117.7(9) . . . . ?
C98 C017 C02K C03F -59.2(10) . . . . ?
C98 C017 C04R C06D 4.4(12) . . . . ?
C01K C91 C01D C029 -10.0(11) . . . . ?
C01K C91 C01D C02C 176.6(7) . . . . ?
C01K C91 C028 C01O 5.2(10) . . . . ?
C01K C91 C028 C023 -176.4(7) . . . . ?
C01L O008 C048 C05L -73.7(9) . . . . ?
C01L C89 C029 C01D 175.2(7) . . . . ?
C01L C89 C029 C027 -2.2(10) . . . . ?
C01M C01P C02A C011 178.9(8) . . . . ?
C01M C01P C02A C93 0.5(11) . . . . ?
C01N C01E C024 C01S -177.6(6) . . . . ?
C01N C01E C024 C02I 2.9(11) . . . . ?
C01N C01Q C03E O75 -177.2(8) . . . . ?
C01N C01Q C03E C02D -2.7(14) . . . . ?
C01O C02J C02N C01K 3.7(12) . . . . ?
C01P C01M C031 C01Z 0.4(13) . . . . ?
C01Q O006 C06I C06Q -144.0(8) . . . . ?
C01Q C01N C03Y C02X 1.1(13) . . . . ?
C01R C020 C02O C02K 3.9(11) . . . . ?
C01R C020 C02O C046 -176.0(7) . . . . ?
C01R C020 C035 C04L 179.6(8) . . . . ?
C01R C02G C03F C02K 4.7(12) . . . . ?
C01R C02G C03F C05F -173.6(8) . . . . ?
C01R C02G C04M C05H 174.9(9) . . . . ?
C01R C02V C03R C03T -174.9(8) . . . . ?
C01R C02V C057 O00J -2.2(12) . . . . ?
C01R C02V C057 C049 179.2(8) . . . . ?
C01S C84 C018 C81 -57.2(10) . . . . ?
C01S C84 C018 C036 120.4(9) . . . . ?
C01S C84 C02E C85 -0.1(11) . . . . ?
C01S C84 C02E C03N -179.2(7) . . . . ?
C01S C024 C02I C04D -5.4(11) . . . . ?
C01S C02L C042 C04D -0.3(12) . . . . ?
C01T C023 C028 C91 0.1(11) . . . . ?
C01T C023 C028 C01O 178.4(7) . . . . ?
C01T C02C C03U C053 -2.4(12) . . . . ?
C01T C03Q C04N C053 0.2(14) . . . . ?
C01U O003 C99 C030 65.9(8) . . . . ?
C01U C90 C027 C029 -4.2(10) . . . . ?
C01V C023 C028 C91 -174.4(7) . . . . ?
C01V C023 C028 C01O 3.9(11) . . . . ?
C01W C83 C02F C02B 179.3(7) . . . . ?
C01W C83 C02F C044 3.5(12) . . . . ?
C01W C83 C02U C02Z -4.2(13) . . . . ?
C01W C83 C02U C03J 177.4(7) . . . . ?
C01W C038 C045 C03H -1.7(12) . . . . ?
C01X N79 C059 C04T -0.2(13) . . . . ?
C01X C01V C023 C01T -65.7(10) . . . . ?
C01X C01V C023 C028 109.1(9) . . . . ?
C01X C01V C04V C04T 0.3(13) . . . . ?
C01Y C00R C95 C037 -3.9(12) . . . . ?
C01Y C00R C95 C04G -179.6(8) . . . . ?
C01Y C00R C96 C02T 179.0(7) . . . . ?
C01Y C00R C96 C032 1.9(11) . . . . ?
C01Y C03D C04J C032 0.2(12) . . . . ?
C01Z C93 C02A C011 -178.9(7) . . . . ?
C01Z C93 C02A C01P -0.4(10) . . . . ?
C020 C01R C02G C03F -1.5(12) . . . . ?
C020 C01R C02G C04M 177.4(7) . . . . ?
C020 C01R C02V C03R -80.6(10) . . . . ?
C020 C01R C02V C057 101.6(10) . . . . ?
C020 C02O C046 C04K -3.0(12) . . . . ?
C020 C035 C04L C04K -4.5(13) . . . . ?
C021 C85 C01E C01N -7.4(11) . . . . ?
C021 C85 C01E C024 172.5(7) . . . . ?
C021 C85 C02E C84 -173.7(7) . . . . ?
C021 C85 C02E C03N 5.4(11) . . . . ?
C021 C04X C04Y C03N 1.9(13) . . . . ?
C022 C02H C03M C058 -3.0(13) . . . . ?
C022 C02H C04I C03G -4.2(12) . . . . ?
C022 C02H C04I C03S 174.7(7) . . . . ?
C022 C02Y C047 C03G -5.2(12) . . . . ?
C022 C02Y C047 C04U 174.4(8) . . . . ?
C022 C040 C04C C058 1.1(14) . . . . ?
C023 C01T C02C C01D 3.5(11) . . . . ?
C023 C01T C02C C03U -176.0(7) . . . . ?
C023 C01T C03Q C04N 177.2(8) . . . . ?
C023 C01V C01X N79 178.5(7) . . . . ?
C023 C01V C04V C04T 177.9(8) . . . . ?
C024 C01E C01N C01Q -82.5(10) . . . . ?
C024 C01E C01N C03Y 89.1(10) . . . . ?
C024 C01S C02L C042 -3.3(11) . . . . ?
C024 C02I C04D C042 1.7(12) . . . . ?
C026 C87 C86 C043 177.2(8) . . . . ?
C026 C03O C03W C03C 179.7(7) . . . . ?
C026 C041 C054 C05R -177.8(9) . . . . ?
C027 C90 C01U O003 -176.3(6) . . . . ?
C027 C90 C01U C01L -0.6(10) . . . . ?
C028 C91 C01D C029 170.6(7) . . . . ?
C028 C91 C01D C02C -2.8(11) . . . . ?
C028 C91 C01K C02N -1.0(11) . . . . ?
C028 C01O C02J C02N 0.7(12) . . . . ?
C029 C89 C01L O008 -179.0(6) . . . . ?
C029 C89 C01L C01U -2.4(10) . . . . ?
C029 C01D C02C C01T -173.9(7) . . . . ?
C029 C01D C02C C03U 5.6(11) . . . . ?
C02A C011 C94 C02P 103.1(9) . . . . ?
C02A C011 C94 C03Z -77.9(10) . . . . ?
C02A C011 C02Q C92 -3.2(11) . . . . ?
C02A C011 C02Q C03K 175.5(7) . . . . ?
C02A C93 C01Z C031 0.4(11) . . . . ?
C02B C02F C044 C067 0.8(13) . . . . ?
C02B C02R C03J C02U -1.4(13) . . . . ?
C02B C02R C03J C05C 178.7(9) . . . . ?
C02B C02R C03T C03R 115.6(10) . . . . ?
C02B C02R C03T C051 -69.0(13) . . . . ?
C02B C05P C06K C067 -3.4(17) . . . . ?
C02C C01D C029 C89 -72.9(10) . . . . ?
C02C C01D C029 C027 104.6(8) . . . . ?
C02C C01T C023 C01V 171.2(7) . . . . ?
C02C C01T C023 C028 -3.4(12) . . . . ?
C02C C01T C03Q C04N -4.1(12) . . . . ?
C02C C03U C053 C04N -1.6(12) . . . . ?
C02D O00G C064 C06G 90.5(10) . . . . ?
C02D C02X C02Y C022 -85.6(11) . . . . ?
C02D C02X C02Y C047 95.1(10) . . . . ?
C02D C02X C03Y C01N -1.1(13) . . . . ?
C02E C84 C018 C81 123.2(9) . . . . ?
C02E C84 C018 C036 -59.2(11) . . . . ?
C02E C84 C01S C024 -3.2(11) . . . . ?
C02E C84 C01S C02L 172.1(7) . . . . ?
C02E C85 C01E C01N 174.2(7) . . . . ?
C02E C85 C01E C024 -5.9(11) . . . . ?
C02E C85 C021 C04X -2.2(12) . . . . ?
C02E C03N C04Y C04X 1.5(13) . . . . ?
C02F C83 C01W C82 -83.7(10) . . . . ?
C02F C83 C01W C038 95.1(10) . . . . ?
C02F C83 C02U C02Z 177.1(8) . . . . ?
C02F C83 C02U C03J -1.2(13) . . . . ?
C02F C02B C02R C03J -1.9(13) . . . . ?
C02F C02B C02R C03T -178.0(8) . . . . ?
C02F C02B C05P C06K 1.7(15) . . . . ?
C02F C044 C067 C06K -2.4(15) . . . . ?
C02G C01R C020 C02O -2.8(11) . . . . ?
C02G C01R C020 C035 178.4(7) . . . . ?
C02G C01R C02V C03R 95.0(10) . . . . ?
C02G C01R C02V C057 -82.9(10) . . . . ?
C02G C03F C05F C05B -4.9(13) . . . . ?
C02G C04M C05H C05B 1.9(14) . . . . ?
C02H C022 C02Y C02X -175.0(7) . . . . ?
C02H C022 C02Y C047 4.2(12) . . . . ?
C02H C022 C040 C04C -3.4(13) . . . . ?
C02H C03M C058 C04C 0.7(15) . . . . ?
C02J C01O C028 C91 -5.1(11) . . . . ?
C02J C01O C028 C023 176.6(7) . . . . ?
C02K C017 C98 N83 179.7(7) . . . . ?
C02K C017 C04R C06D -179.9(8) . . . . ?
C02K C02O C046 C04K 177.2(8) . . . . ?
C02K C03F C05F C05B 176.8(8) . . . . ?
C02L C01S C024 C01E -173.6(7) . . . . ?
C02L C01S C024 C02I 6.0(10) . . . . ?
C02L C042 C04D C02I 1.2(12) . . . . ?
C02M C01I C03V O00F -176.2(7) . . . . ?
C02M C01I C03V C04P 2.1(13) . . . . ?
C02M C02T C05E C04G 169.8(8) . . . . ?
C02M C02T C05E C05M -9.3(13) . . . . ?
C02O C020 C035 C04L 0.8(12) . . . . ?
C02O C02K C03F C02G -3.5(11) . . . . ?
C02O C02K C03F C05F 174.8(8) . . . . ?
C02O C046 C04K C04L -0.6(14) . . . . ?
C02P C94 C03Z N81 -0.6(12) . . . . ?
C02Q C011 C94 C02P -76.6(10) . . . . ?
C02Q C011 C94 C03Z 102.4(8) . . . . ?
C02Q C011 C02A C93 2.7(11) . . . . ?
C02Q C011 C02A C01P -175.7(7) . . . . ?
C02Q C92 C03A C05O -2.9(12) . . . . ?
C02Q C03K C04Z C05O -3.7(13) . . . . ?
C02R C02B C02F C83 3.6(12) . . . . ?
C02R C02B C02F C044 179.6(8) . . . . ?
C02R C02B C05P C06K -178.2(10) . . . . ?
C02R C03J C05C C06H 177.7(9) . . . . ?
C02R C03T C051 O80 11.3(14) . . . . ?
C02R C03T C051 C049 -176.1(9) . . . . ?
C02S N00S C05W C05J -1.4(12) . . . . ?
C02S C03S C04I C02H -71.3(10) . . . . ?
C02S C03S C04I C03G 107.6(10) . . . . ?
C02S C03S C05Q C05J 2.1(13) . . . . ?
C02T C96 C032 C04J -178.8(8) . . . . ?
C02T C02M C03X C034 -174.0(8) . . . . ?
C02T C05E C05M C06B 174.8(9) . . . . ?
C02U C83 C01W C82 97.6(9) . . . . ?
C02U C83 C01W C038 -83.6(11) . . . . ?
C02U C83 C02F C02B -2.0(13) . . . . ?
C02U C83 C02F C044 -177.8(8) . . . . ?
C02U C02Z C05Y C06H -3.1(15) . . . . ?
C02U C03J C05C C06H -2.1(14) . . . . ?
C02V C01R C020 C02O 172.9(7) . . . . ?
C02V C01R C020 C035 -5.9(11) . . . . ?
C02V C01R C02G C03F -177.1(7) . . . . ?
C02V C01R C02G C04M 1.8(12) . . . . ?
C02V C03R C03T C02R 172.3(8) . . . . ?
C02V C03R C03T C051 -3.4(13) . . . . ?
C02W N80 C80 C03C -0.3(11) . . . . ?
C02W C03O C03W C03C -1.6(12) . . . . ?
C02X C02D C03E O75 177.2(8) . . . . ?
C02X C02D C03E C01Q 2.6(14) . . . . ?
C02X C02Y C047 C03G 174.1(7) . . . . ?
C02X C02Y C047 C04U -6.3(12) . . . . ?
C02Y C022 C02H C03M -176.6(8) . . . . ?
C02Y C022 C02H C04I 0.5(12) . . . . ?
C02Y C022 C040 C04C 177.5(8) . . . . ?
C02Y C02X C03Y C01N 176.3(8) . . . . ?
C02Y C047 C04U C05K -179.1(8) . . . . ?
C02Z C02U C03J C02R -175.4(8) . . . . ?
C02Z C02U C03J C05C 4.4(13) . . . . ?
C02Z C05Y C06H C05C 5.4(16) . . . . ?
C031 C01M C01P C02A -0.5(12) . . . . ?
C032 C96 C02T C02M 5.4(12) . . . . ?
C032 C96 C02T C05E 178.6(7) . . . . ?
C034 C88 C03I C041 -175.2(7) . . . . ?
C034 C88 C03I C04H 0.3(13) . . . . ?
C035 C020 C02O C02K -177.3(7) . . . . ?
C035 C020 C02O C046 2.9(11) . . . . ?
C036 C018 C81 N78 -1.7(13) . . . . ?
C036 C039 C04E N78 -3.0(14) . . . . ?
C037 C95 C04G C050 2.4(13) . . . . ?
C037 C95 C04G C05E -176.0(8) . . . . ?
C03A C92 C02Q C011 -179.2(7) . . . . ?
C03A C92 C02Q C03K 2.1(11) . . . . ?
C03B N81 C03Z C94 0.1(12) . . . . ?
C03E O75 C05V C05Z -92.1(9) . . . . ?
C03E C02D C02X C02Y -178.2(8) . . . . ?
C03E C02D C02X C03Y -0.8(14) . . . . ?
C03F C02G C04M C05H -6.1(13) . . . . ?
C03F C02K C02O C020 -0.7(11) . . . . ?
C03F C02K C02O C046 179.1(7) . . . . ?
C03G C047 C04U C05K 0.4(12) . . . . ?
C03H N77 C82 C01W 2.1(11) . . . . ?
C03I C88 C034 C03X -69.0(11) . . . . ?
C03I C88 C034 C04P 113.3(9) . . . . ?
C03I C041 C054 C05R -2.9(14) . . . . ?
C03I C04H C05D C05R 1.0(15) . . . . ?
C03J C02R C03T C03R -60.7(11) . . . . ?
C03J C02R C03T C051 114.7(10) . . . . ?
C03J C02U C02Z C05Y -1.9(13) . . . . ?
C03J C05C C06H C05Y -2.7(15) . . . . ?
C03K C04Z C05O C03A 3.0(13) . . . . ?
C03M C02H C04I C03G 172.7(8) . . . . ?
C03M C02H C04I C03S -8.4(12) . . . . ?
C03O C026 C041 C03I -175.9(7) . . . . ?
C03O C026 C041 C054 -1.1(13) . . . . ?
C03P C00V C87 C86 0.0(11) . . . . ?
C03P C00V C87 C026 -178.6(7) . . . . ?
C03P C00V C88 C034 -4.1(11) . . . . ?
C03P C00V C88 C03I 172.9(8) . . . . ?
C03P C033 C043 C86 -0.4(12) . . . . ?
C03Q C01T C023 C01V -10.1(12) . . . . ?
C03Q C01T C023 C028 175.3(8) . . . . ?
C03Q C01T C02C C01D -175.2(7) . . . . ?
C03Q C01T C02C C03U 5.2(11) . . . . ?
C03Q C04N C053 C03U 2.8(13) . . . . ?
C03R C02V C057 O00J 179.9(8) . . . . ?
C03R C02V C057 C049 1.3(13) . . . . ?
C03R C03T C051 O80 -173.2(8) . . . . ?
C03R C03T C051 C049 -0.7(14) . . . . ?
C03T C02R C03J C02U 174.9(8) . . . . ?
C03T C02R C03J C05C -4.9(13) . . . . ?
C03V O00F C062 C06X -80.2(12) . . . . ?
C03V C01I C02M C02T 172.0(8) . . . . ?
C03V C01I C02M C03X -5.7(12) . . . . ?
C03X C02M C02T C96 111.1(9) . . . . ?
C03X C02M C02T C05E -61.9(11) . . . . ?
C03X C034 C04P O009 178.6(7) . . . . ?
C03X C034 C04P C03V -5.5(12) . . . . ?
C03Y C01N C01Q O006 177.8(7) . . . . ?
C03Y C01N C01Q C03E 0.8(13) . . . . ?
C03Y C02X C02Y C022 97.0(10) . . . . ?
C03Y C02X C02Y C047 -82.2(11) . . . . ?
C03Z N81 C03B C04S -2.9(12) . . . . ?
C03Z C94 C02P C04S 3.9(11) . . . . ?
C040 C022 C02H C03M 4.3(12) . . . . ?
C040 C022 C02H C04I -178.7(8) . . . . ?
C040 C022 C02Y C02X 4.1(12) . . . . ?
C040 C022 C02Y C047 -176.6(8) . . . . ?
C040 C04C C058 C03M 0.3(15) . . . . ?
C041 C026 C03O C02W 99.2(9) . . . . ?
C041 C026 C03O C03W -82.2(10) . . . . ?
C041 C03I C04H C05D -4.0(13) . . . . ?
C041 C054 C05R C05D -0.2(15) . . . . ?
C043 C033 C03P C00V -0.9(12) . . . . ?
C044 C067 C06K C05P 3.7(16) . . . . ?
C046 C04K C04L C035 4.4(13) . . . . ?
C047 C03G C04I C02H 3.2(12) . . . . ?
C047 C03G C04I C03S -175.7(7) . . . . ?
C047 C03G C05N C055 -2.1(13) . . . . ?
C047 C04U C05K C055 -1.2(13) . . . . ?
C048 O008 C01L C89 -79.3(8) . . . . ?
C048 O008 C01L C01U 104.0(7) . . . . ?
C049 O81 C06Z C078 177.4(11) . . . . ?
C04A O004 C89 C01L 140.4(7) . . . . ?
C04A O004 C89 C029 -41.9(11) . . . . ?
C04A C061 O79 C103 167.8(16) . . . . ?
C04E N78 C81 C018 1.8(12) . . . . ?
C04F N82 C97 C037 3.3(12) . . . . ?
C04F C04O C05I C037 1.0(15) . . . . ?
C04G C95 C037 C97 95.8(10) . . . . ?
C04G C95 C037 C05I -83.2(11) . . . . ?
C04G C050 C06E C06B -0.5(16) . . . . ?
C04G C05E C05M C06B -4.3(14) . . . . ?
C04H C03I C041 C026 -180.0(8) . . . . ?
C04H C03I C041 C054 4.8(12) . . . . ?
C04H C05D C05R C054 1.3(15) . . . . ?
C04I C02H C03M C058 -179.9(9) . . . . ?
C04I C03G C047 C02Y 1.5(12) . . . . ?
C04I C03G C047 C04U -178.1(7) . . . . ?
C04I C03G C05N C055 177.1(8) . . . . ?
C04I C03S C05Q C05J 179.4(8) . . . . ?
C04M C02G C03F C02K -174.2(7) . . . . ?
C04M C02G C03F C05F 7.4(12) . . . . ?
C04P O009 C04Q C069 55.4(10) . . . . ?
C04P C034 C03X C02M 1.7(12) . . . . ?
C04Q O009 C04P C034 -111.9(9) . . . . ?
C04Q O009 C04P C03V 72.3(10) . . . . ?
C04R C017 C98 N83 -4.4(12) . . . . ?
C04R C017 C02K C02O -57.9(12) . . . . ?
C04R C017 C02K C03F 125.2(9) . . . . ?
C04V C01V C01X N79 -3.8(12) . . . . ?
C04V C01V C023 C01T 116.7(9) . . . . ?
C04V C01V C023 C028 -68.5(11) . . . . ?
C04V C04T C059 N79 -3.0(14) . . . . ?
C050 C04G C05E C02T -175.8(8) . . . . ?
C050 C04G C05E C05M 3.3(13) . . . . ?
C051 O80 C112 C110 -37(3) . . . . ?
C051 C049 C057 O00J 176.3(8) . . . . ?
C051 C049 C057 C02V -5.1(14) . . . . ?
C056 N83 C98 C017 2.8(12) . . . . ?
C057 O00J C06C C06R -166.4(9) . . . . ?
C057 C02V C03R C03T 3.0(13) . . . . ?
C057 C049 C051 O80 177.3(9) . . . . ?
C057 C049 C051 C03T 4.7(15) . . . . ?
C059 N79 C01X C01V 3.7(12) . . . . ?
C059 C04T C04V C01V 2.9(14) . . . . ?
C05A O00I C030 C99 -173.6(7) . . . . ?
C05E C04G C050 C06E -0.9(15) . . . . ?
C05E C05M C06B C06E 3.1(17) . . . . ?
C05F C05B C05H C04M 0.9(14) . . . . ?
C05H C05B C05F C03F 0.5(13) . . . . ?
C05K C055 C05N C03G 1.5(14) . . . . ?
C05M C06B C06E C050 -0.6(18) . . . . ?
C05N C03G C047 C02Y -179.2(8) . . . . ?
C05N C03G C047 C04U 1.2(11) . . . . ?
C05N C03G C04I C02H -176.0(8) . . . . ?
C05N C03G C04I C03S 5.1(12) . . . . ?
C05N C055 C05K C04U 0.2(14) . . . . ?
C05P C02B C02F C83 -176.3(8) . . . . ?
C05P C02B C02F C044 -0.3(12) . . . . ?
C05P C02B C02R C03J 178.1(9) . . . . ?
C05P C02B C02R C03T 1.9(14) . . . . ?
C05Q C03S C04I C02H 111.4(10) . . . . ?
C05Q C03S C04I C03G -69.7(11) . . . . ?
C05Q C05J C05W N00S 2.2(14) . . . . ?
C05S O005 C01I C02M -66.3(10) . . . . ?
C05S O005 C01I C03V 117.7(9) . . . . ?
C05V O75 C03E C01Q -75.4(10) . . . . ?
C05V O75 C03E C02D 110.1(9) . . . . ?
C05W N00S C02S C03S 1.2(12) . . . . ?
C05W C05J C05Q C03S -2.4(14) . . . . ?
C062 O00F C03V C01I -89.0(10) . . . . ?
C062 O00F C03V C04P 92.6(10) . . . . ?
C063 O78 C05L C048 169.3(8) . . . . ?
C064 O00G C02D C02X -122.1(9) . . . . ?
C064 O00G C02D C03E 60.6(11) . . . . ?
O1G C2G C3G C6G -167(3) . . . . ?
O1G C2G C3G C1G -37(4) . . . . ?
O1G C2G C3G C4G 73(4) . . . . ?
O1G C2G C8G C9G -158(3) . . . . ?
C06A O76 C05Z C05V -159.7(9) . . . . ?
C06C O00J C057 C02V 116.8(10) . . . . ?
C06C O00J C057 C049 -64.6(11) . . . . ?
C06I O006 C01Q C01N 120.9(9) . . . . ?
C06I O006 C01Q C03E -62.0(11) . . . . ?
C06L O82 C069 C04Q 174.2(9) . . . . ?
C06U O86 C06R C06C -178.3(11) . . . . ?
C06W O85 C06G C064 178.4(9) . . . . ?
C06Z O81 C049 C051 103.6(12) . . . . ?
C06Z O81 C049 C057 -81.9(13) . . . . ?
C100 O84 C05T C05S -128.8(12) . . . . ?
C075 O83 C06X C062 169.0(11) . . . . ?
C102 O04W C06Q C06I -163.3(10) . . . . ?
C2G C3G C6G C9G -59(2) . . . . ?
C2G C3G C6G C5G 47(3) . . . . ?
C2G C3G C6G C7G -167.5(17) . . . . ?
C2G C3G C4G C10G 92(3) . . . . ?
C3G C2G C8G C9G -7(3) . . . . ?
C3G C4G C10G C9G -22(3) . . . . ?
C6G C3G C4G C10G -23(3) . . . . ?
C6G C9G C10G C4G 57(3) . . . . ?
C6G C9G C8G C2G -31(3) . . . . ?
C1G C3G C6G C9G -177(2) . . . . ?
C1G C3G C6G C5G -70(3) . . . . ?
C1G C3G C6G C7G 75(2) . . . . ?
C1G C3G C4G C10G -158(2) . . . . ?
C4G C3G C6G C9G 59(2) . . . . ?
C4G C3G C6G C5G 165(3) . . . . ?
C4G C3G C6G C7G -50(2) . . . . ?
C10G C9G C6G C3G -66(2) . . . . ?
C10G C9G C6G C5G -173(2) . . . . ?
C10G C9G C6G C7G 43(2) . . . . ?
C10G C9G C8G C2G 71(3) . . . . ?
C8G C2G C3G C6G 43(3) . . . . ?
C8G C2G C3G C1G 174(3) . . . . ?
C8G C2G C3G C4G -76(3) . . . . ?
C8G C9G C6G C3G 54(2) . . . . ?
C8G C9G C6G C5G -53(3) . . . . ?
C8G C9G C6G C7G 162(2) . . . . ?
C8G C9G C10G C4G -51(3) . . . . ?
C106 O06J C078 C06Z -168.9(12) . . . . ?
O116 C110 C112 O80 -93(2) . . . . ?
C111 O116 C110 C112 144.9(15) . . . . ?
C112 O80 C051 C03T -95.6(14) . . . . ?
C112 O80 C051 C049 91.8(14) . . . . ?

loop_
_smtbx_masks_void_nr
_smtbx_masks_void_average_x
_smtbx_masks_void_average_y
_smtbx_masks_void_average_z
_smtbx_masks_void_volume
_smtbx_masks_void_count_electrons
_smtbx_masks_void_content
1 -0.401 -0.212 0.256 788.7 222.4 ?
2 -0.092 0.212 0.744 788.7 222.9 ?
3 0.524 0.162 0.278 183.8 20.8 ?
4 0.476 0.838 0.722 183.8 19.6 ?
5 0.427 0.658 0.904 7.3 1.0 ?
6 0.469 0.567 0.844 7.3 1.6 ?
7 0.531 0.433 0.156 7.3 1.4 ?
8 0.573 0.342 0.096 7.3 1.0 ?
